data_4338308
loop_
_publ_author_name
'Stritzinger, Jared T.'
'Alekseev, Evgeny V.'
'Polinski, Matthew J.'
'Cross, Justin N.'
'Eaton, Teresa M.'
'Albrecht-Schmitt, Thomas E'

_publ_section_title
;
 Further Evidence for the Stabilization of U(V) within a Tetraoxo Core.
;
_journal_issue 10
_journal_name_full 'Inorganic chemistry'
_journal_page_first 5294
_journal_page_last 5299
_journal_paper_doi 10.1021/ic500523a
_journal_volume 53
_journal_year 2014
_chemical_formula_moiety K13[(U02)19(U04)(BO3)10(OH)2(O10)]-H2O
_chemical_formula_sum 'B20 K26 O166 U40'
_chemical_formula_weight 13409.8086
_chemical_melting_point ?
_chemical_name_systematic
; 
 ? 
;
_space_group_IT_number 55
_symmetry_cell_setting orthorhombic
_symmetry_space_group_name_Hall '-P 2 2ab'
_symmetry_space_group_name_H-M 'P b a m'
_atom_sites_solution_hydrogens none
_atom_sites_solution_primary direct
_atom_sites_solution_secondary difmap
_audit_creation_method SHELXL-97
_cell_angle_alpha 90.00
_cell_angle_beta 90.00
_cell_angle_gamma 90.00
_cell_formula_units_Z 1
_cell_length_a 13.3979(8)
_cell_length_b 49.867(3)
_cell_length_c 6.9305(4)
_cell_measurement_reflns_used 89347
_cell_measurement_temperature 100(2)
_cell_measurement_theta_max 27.31
_cell_measurement_theta_min 1.57
_cell_volume 4630.4(5)
_computing_cell_refinement 'Smart Saint'
_computing_data_collection Smart
_computing_data_reduction SAINT
_computing_molecular_graphics 'SHELXP-91 (Sheldrick, 1997)'
_computing_publication_material 'SHELXCIF-97 (Sheldrick, 2000)'
_computing_structure_refinement 'SHELXL-97 (Sheldrick, 2008)'
_computing_structure_solution 'SHELXS-97 (Sheldrick, 2008)'
_diffrn_ambient_temperature 100(2)
_diffrn_detector_area_resol_mean 0
_diffrn_measured_fraction_theta_full 0.999
_diffrn_measured_fraction_theta_max 0.999
_diffrn_measurement_device_type 'BRUKER apex II'
_diffrn_measurement_method '0.5 wide w/ exposures'
_diffrn_radiation_monochromator 'Quazar Optics'
_diffrn_radiation_source 'Imus microfocused'
_diffrn_radiation_type MoK\a
_diffrn_radiation_wavelength 0.71073
_diffrn_reflns_av_R_equivalents 0.0759
_diffrn_reflns_av_sigmaI/netI 0.0285
_diffrn_reflns_limit_h_max 17
_diffrn_reflns_limit_h_min -17
_diffrn_reflns_limit_k_max 64
_diffrn_reflns_limit_k_min -64
_diffrn_reflns_limit_l_max 8
_diffrn_reflns_limit_l_min -8
_diffrn_reflns_number 89347
_diffrn_reflns_theta_full 27.31
_diffrn_reflns_theta_max 27.31
_diffrn_reflns_theta_min 1.57
_exptl_absorpt_coefficient_mu 35.522
_exptl_absorpt_correction_T_max 0.170
_exptl_absorpt_correction_T_min 0.030
_exptl_absorpt_correction_type multi-scan
_exptl_absorpt_process_details SHELTXPREP
_exptl_crystal_colour Brown
_exptl_crystal_density_diffrn 4.809
_exptl_crystal_density_meas ?
_exptl_crystal_density_method 'not measured'
_exptl_crystal_description Sheet
_exptl_crystal_F_000 5602
_exptl_crystal_size_max 0.12
_exptl_crystal_size_mid 0.09
_exptl_crystal_size_min 0.05
_refine_diff_density_max 3.544
_refine_diff_density_min -4.700
_refine_diff_density_rms 0.465
_refine_ls_extinction_method none
_refine_ls_goodness_of_fit_ref 1.885
_refine_ls_hydrogen_treatment none
_refine_ls_matrix_type full
_refine_ls_number_parameters 298
_refine_ls_number_reflns 5645
_refine_ls_number_restraints 6
_refine_ls_restrained_S_all 1.884
_refine_ls_R_factor_all 0.0462
_refine_ls_R_factor_gt 0.0393
_refine_ls_shift/su_max 0.001
_refine_ls_shift/su_mean 0.000
_refine_ls_structure_factor_coef Fsqd
_refine_ls_weighting_details 'calc w=1/[\s^2^(Fo^2^)+(0.0300P)^2^+0.0000P] where P=(Fo^2^+2Fc^2^)/3'
_refine_ls_weighting_scheme calc
_refine_ls_wR_factor_gt 0.0990
_refine_ls_wR_factor_ref 0.1006
_reflns_number_gt 5036
_reflns_number_total 5645
_reflns_threshold_expression >2sigma(I)
_cod_data_source_file ic500523a_si_002.cif
_cod_data_source_block pbam
_cod_depositor_comments
;
The following automatic conversions were performed:

'_chemical_melting_point' value 'N/A' was changed to '?' - the value
is undefined or not given.

'_symmetry_cell_setting' value
'Orthorhombic' changed to 'orthorhombic' according to
/usr/data/users/saulius/crontab/automatic-downloads/rss-feeds/ACS/lib/dictionaries/cif_core.dic
dictionary named 'cif_core.dic' version 2.4.2 from
2011-04-26.

'_exptl_absorpt_correction_type' value 'Multi-Scan'
changed to 'multi-scan' according to
/usr/data/users/saulius/crontab/automatic-downloads/rss-feeds/ACS/lib/dictionaries/cif_core.dic
dictionary named 'cif_core.dic' version 2.4.2 from 2011-04-26.

Automatic conversion script
Id: cif_fix_values 2281 2013-09-26 08:29:07Z andrius 

 Adding full bibliography for 4338307--4338308.cif.

The following automatic conversions were performed:

'_exptl_crystal_density_meas' value 'not measured' was changed to '?'
- the value is perceived as not measured.

Automatic conversion script
Id: cif_fix_values 3008 2015-01-20 13:52:24Z robertas 
;
_cod_original_cell_volume 4630.3(5)
_cod_original_sg_symbol_H-M Pbam
_cod_database_code 4338308

loop_
_symmetry_equiv_pos_as_xyz
'x, y, z'
'-x, -y, z'
'-x+1/2, y+1/2, -z'
'x+1/2, -y+1/2, -z'
'-x, -y, -z'
'x, y, -z'
'x-1/2, -y-1/2, z'
'-x-1/2, y-1/2, z'

loop_
_atom_site_label
_atom_site_type_symbol
_atom_site_fract_x
_atom_site_fract_y
_atom_site_fract_z
_atom_site_U_iso_or_equiv
_atom_site_adp_type
_atom_site_occupancy
_atom_site_symmetry_multiplicity
_atom_site_calc_flag
_atom_site_refinement_flags
U1 U 0.32068(5) 0.239890(12) 0.0000 0.01101(17) Uani 1 2 d S
U2 U 0.38813(5) 0.314751(12) 0.0000 0.01100(17) Uani 1 2 d S
U3 U 0.75644(5) 0.530391(13) 0.0000 0.01210(17) Uani 1 2 d S
U4 U 0.30464(5) 0.385991(13) 0.0000 0.01389(18) Uani 1 2 d S
U5 U 0.38101(5) 0.165027(13) 0.0000 0.01348(18) Uani 1 2 d S
U6 U 0.73796(5) 0.453304(13) 0.0000 0.01249(17) Uani 1 2 d S
U7 U 0.60657(5) 0.211080(13) 0.0000 0.01327(18) Uani 1 2 d S
U8 U 0.58489(5) 0.382923(14) 0.0000 0.01560(18) Uani 1 2 d S
U9 U 0.94937(5) 0.583556(13) 0.0000 0.01252(17) Uani 1 2 d S
U10 U 0.5000 0.5000 0.0000 0.0219(3) Uani 1 4 d S
U11 U 1.0000 0.5000 0.0000 0.0447(4) Uani 1 4 d S
K1 K 0.4435(4) 0.35811(10) 0.5000 0.0342(12) Uani 1 2 d S
K2 K 0.2718(4) 0.28330(11) 0.5000 0.0324(11) Uani 1 2 d S
K3 K 0.3362(4) 0.50696(10) 0.5000 0.0324(11) Uani 1 2 d S
K4 K 0.4415(4) 0.20829(12) 0.5000 0.0349(12) Uani 1 2 d S
K5 K 0.7760(4) 0.57518(11) 0.5000 0.0368(12) Uani 1 2 d S
O1 O 0.3197(8) 0.2399(2) -0.2591(14) 0.022(2) Uani 1 1 d .
O2 O 0.4414(9) 0.2080(3) 0.0000 0.014(3) Uiso 1 2 d S
O3 O 0.3908(7) 0.31447(19) -0.2592(14) 0.021(2) Uani 1 1 d .
O4 O 0.7561(7) 0.5303(2) 0.2597(14) 0.026(2) Uani 1 1 d .
O5 O 0.4405(9) 0.3571(3) 0.0000 0.016(3) Uiso 1 2 d S
O6 O 0.6066(7) 0.2111(2) -0.2608(15) 0.027(2) Uani 1 1 d .
O7 O 0.2318(10) 0.3383(3) 0.0000 0.019(3) Uiso 1 2 d S
O8 O 0.3790(8) 0.1649(2) -0.2596(15) 0.026(2) Uani 1 1 d .
O9 O 0.5834(8) 0.3833(2) -0.2565(16) 0.029(2) Uani 1 1 d .
O10 O 0.9308(10) 0.5385(3) 0.0000 0.017(3) Uiso 1 2 d S
O11 O 0.6381(10) 0.2578(3) 0.0000 0.018(3) Uiso 1 2 d S
O12 O 0.9513(7) 0.5838(2) 0.2589(16) 0.026(2) Uani 1 1 d .
O13 O 0.3036(8) 0.3852(2) -0.2620(15) 0.027(2) Uani 1 1 d .
O14 O 0.4608(10) 0.2697(3) 0.0000 0.018(3) Uiso 1 2 d S
O15 O 0.7364(10) 0.4026(3) 0.0000 0.020(3) Uiso 1 2 d S
O16 O 0.5774(9) 0.3045(3) 0.0000 0.014(3) Uiso 1 2 d S
O17 O 1.1425(10) 0.5119(3) 0.0000 0.020(3) Uiso 1 2 d S
O18 O 0.1335(11) 0.3765(4) 0.0000 0.037(4) Uani 1 2 d S
O19 O 0.7548(11) 0.3023(3) 0.0000 0.027(3) Uiso 1 2 d S
O20 O 0.7687(10) 0.2169(3) 0.0000 0.021(3) Uiso 1 2 d S
O21 O 0.4146(11) 0.4581(3) 0.0000 0.030(4) Uiso 1 2 d S
O22 O 0.7828(10) 0.5752(3) 0.0000 0.025(3) Uani 1 2 d S
O23 O 0.0594(11) 0.3345(3) 0.0000 0.033(4) Uani 1 2 d S
O24 O 0.3404(10) 0.5071(3) 0.0000 0.020(3) Uiso 1 2 d S
O25 O 0.7401(8) 0.4530(2) -0.2596(16) 0.031(3) Uani 1 1 d .
O26 O 0.8834(12) 0.4270(3) 0.0000 0.035(4) Uiso 1 2 d S
O27 O 0.5000 0.5000 0.261(2) 0.034(4) Uani 1 2 d S
O28 O 0.4435(14) 0.4119(4) 0.0000 0.053(5) Uiso 1 2 d S
O29 O 0.6802(11) 0.3440(3) 0.0000 0.036(4) Uani 1 2 d S
O30 O 0.5763(12) 0.4378(5) 0.0000 0.053(6) Uani 1 2 d S
O31 O 0.8981(11) 0.3809(3) 0.0000 0.033(4) Uani 1 2 d S
O32 O 1.0000 0.5000 0.336(4) 0.106(10) Uani 1 2 d S
O1W O 0.550(4) 0.5665(11) 0.5000 0.020(12) Uiso 0.25 2 d SP
O3W O 0.517(5) 0.2633(13) 0.5000 0.039(16) Uiso 0.25 2 d SP
B1 B 0.5607(15) 0.2760(4) 0.0000 0.012(4) Uiso 1 2 d S
B2 B 0.8381(15) 0.4019(4) 0.0000 0.011(4) Uiso 1 2 d S
B3 B 0.1398(16) 0.3492(4) 0.0000 0.014(4) Uiso 1 2 d S
B4 B 0.6672(15) 0.3184(4) 0.0000 0.010(4) Uiso 1 2 d S
B5 B 0.475(2) 0.4381(5) 0.0000 0.028(5) Uiso 1 2 d S
K1D K 0.9614(11) 0.3767(3) 0.5000 0.061(4) Uiso 0.50 2 d SP
K2D K 0.132(3) 0.1709(9) 0.5000 0.112(14) Uiso 0.25 2 d SP
K3D K 0.3881(13) 0.0705(4) 0.5000 0.022(3) Uiso 0.25 2 d SP
K4D K 0.288(3) 0.1052(9) 0.5000 0.107(14) Uiso 0.25 2 d SP
K6D K 0.4095(12) 0.0561(3) 0.5000 0.016(3) Uiso 0.25 2 d SP

loop_
_atom_site_aniso_label
_atom_site_aniso_U_11
_atom_site_aniso_U_22
_atom_site_aniso_U_33
_atom_site_aniso_U_23
_atom_site_aniso_U_13
_atom_site_aniso_U_12
U1 0.0083(3) 0.0060(3) 0.0188(4) 0.000 0.000 0.0007(2)
U2 0.0080(3) 0.0070(3) 0.0180(4) 0.000 0.000 -0.0006(2)
U3 0.0083(3) 0.0082(3) 0.0198(4) 0.000 0.000 -0.0021(2)
U4 0.0074(3) 0.0083(3) 0.0259(4) 0.000 0.000 0.0003(2)
U5 0.0095(3) 0.0065(3) 0.0244(4) 0.000 0.000 -0.0001(2)
U6 0.0073(3) 0.0069(3) 0.0233(4) 0.000 0.000 0.0005(2)
U7 0.0072(3) 0.0114(3) 0.0212(4) 0.000 0.000 -0.0020(2)
U8 0.0069(3) 0.0154(3) 0.0245(4) 0.000 0.000 -0.0016(2)
U9 0.0080(3) 0.0072(3) 0.0224(4) 0.000 0.000 0.0001(2)
U10 0.0082(5) 0.0355(6) 0.0220(6) 0.000 0.000 -0.0066(4)
U11 0.0056(5) 0.0061(5) 0.1225(14) 0.000 0.000 -0.0003(4)
K1 0.047(3) 0.028(3) 0.028(3) 0.000 0.000 -0.009(2)
K2 0.033(3) 0.037(3) 0.028(3) 0.000 0.000 -0.003(2)
K3 0.035(3) 0.032(3) 0.031(3) 0.000 0.000 0.001(2)
K4 0.033(3) 0.046(3) 0.026(3) 0.000 0.000 0.004(2)
K5 0.049(3) 0.029(3) 0.033(3) 0.000 0.000 0.002(2)
O1 0.024(5) 0.032(6) 0.011(5) -0.010(4) -0.002(4) 0.003(4)
O3 0.026(5) 0.026(5) 0.011(5) 0.004(4) 0.004(4) -0.002(4)
O4 0.030(6) 0.038(7) 0.009(5) -0.001(4) 0.003(4) -0.007(5)
O6 0.027(6) 0.037(6) 0.015(5) -0.008(4) -0.001(4) -0.005(5)
O8 0.034(6) 0.026(6) 0.017(5) 0.000(4) -0.003(4) -0.003(4)
O9 0.032(6) 0.037(6) 0.017(5) 0.003(5) -0.003(4) -0.008(5)
O12 0.031(6) 0.027(6) 0.020(6) 0.000(4) -0.004(4) -0.005(4)
O13 0.035(6) 0.027(6) 0.020(6) 0.007(4) 0.002(5) 0.008(4)
O18 0.018(8) 0.040(10) 0.053(11) 0.000 0.000 -0.007(7)
O22 0.009(6) 0.028(8) 0.036(9) 0.000 0.000 0.003(6)
O23 0.021(8) 0.028(9) 0.050(10) 0.000 0.000 -0.019(6)
O25 0.050(7) 0.022(6) 0.021(6) -0.001(4) 0.000(5) 0.003(5)
O27 0.024(8) 0.058(11) 0.019(8) 0.000 0.000 -0.007(7)
O29 0.024(8) 0.010(7) 0.074(12) 0.000 0.000 -0.008(6)
O30 0.018(8) 0.104(18) 0.036(11) 0.000 0.000 -0.013(9)
O31 0.020(8) 0.012(7) 0.068(12) 0.000 0.000 -0.007(6)
O32 0.063(16) 0.12(2) 0.13(3) 0.000 0.000 0.039(16)

loop_
_atom_type_symbol
_atom_type_description
_atom_type_scat_dispersion_real
_atom_type_scat_dispersion_imag
_atom_type_scat_source
B B 0.0013 0.0007 'International Tables Vol C Tables 4.2.6.8 and 6.1.1.4'
O O 0.0106 0.0060 'International Tables Vol C Tables 4.2.6.8 and 6.1.1.4'
K K 0.2009 0.2494 'International Tables Vol C Tables 4.2.6.8 and 6.1.1.4'
U U -9.6767 9.6646 'International Tables Vol C Tables 4.2.6.8 and 6.1.1.4'

loop_
_geom_angle_atom_site_label_1
_geom_angle_atom_site_label_2
_geom_angle_atom_site_label_3
_geom_angle
_geom_angle_site_symmetry_1
_geom_angle_site_symmetry_3
O1 U1 O1 179.1(7) 6 .
O1 U1 O2 90.3(3) 6 .
O1 U1 O2 90.3(3) . .
O1 U1 O20 89.8(3) 6 7_565
O1 U1 O20 89.8(3) . 7_565
O2 U1 O20 152.4(5) . 7_565
O1 U1 O19 89.9(3) 6 7_565
O1 U1 O19 89.9(3) . 7_565
O2 U1 O19 68.3(5) . 7_565
O20 U1 O19 139.3(5) 7_565 7_565
O1 U1 O14 90.3(3) 6 .
O1 U1 O14 90.3(3) . .
O2 U1 O14 82.9(5) . .
O20 U1 O14 69.5(5) 7_565 .
O19 U1 O14 151.1(5) 7_565 .
O1 U1 O11 89.6(3) 6 7_565
O1 U1 O11 89.6(3) . 7_565
O2 U1 O11 138.2(4) . 7_565
O20 U1 O11 69.4(5) 7_565 7_565
O19 U1 O11 69.9(5) 7_565 7_565
O14 U1 O11 139.0(5) . 7_565
O1 U1 U7 89.6(3) 6 7_565
O1 U1 U7 89.6(3) . 7_565
O2 U1 U7 176.0(3) . 7_565
O20 U1 U7 31.7(3) 7_565 7_565
O19 U1 U7 107.7(4) 7_565 7_565
O14 U1 U7 101.2(3) . 7_565
O11 U1 U7 37.8(3) 7_565 7_565
O1 U1 U5 90.1(3) 6 .
O1 U1 U5 90.1(3) . .
O2 U1 U5 33.3(3) . .
O20 U1 U5 174.3(3) 7_565 .
O19 U1 U5 35.0(4) 7_565 .
O14 U1 U5 116.2(3) . .
O11 U1 U5 104.9(3) 7_565 .
U7 U1 U5 142.66(2) 7_565 .
O1 U1 U2 90.1(3) 6 .
O1 U1 U2 90.1(3) . .
O2 U1 U2 120.9(3) . .
O20 U1 U2 31.5(3) 7_565 .
O19 U1 U2 170.8(4) 7_565 .
O14 U1 U2 38.0(3) . .
O11 U1 U2 100.9(3) 7_565 .
U7 U1 U2 63.166(17) 7_565 .
U5 U1 U2 154.18(2) . .
O1 U1 U7 90.4(3) 6 .
O1 U1 U7 90.4(3) . .
O2 U1 U7 23.9(3) . .
O20 U1 U7 128.5(3) 7_565 .
O19 U1 U7 92.2(4) 7_565 .
O14 U1 U7 58.9(3) . .
O11 U1 U7 162.1(3) 7_565 .
U7 U1 U7 160.12(2) 7_565 .
U5 U1 U7 57.223(16) . .
U2 U1 U7 96.954(19) . .
O1 U1 K4 147.2(3) 6 1_554
O1 U1 K4 33.4(3) . 1_554
O2 U1 K4 56.89(6) . 1_554
O20 U1 K4 118.87(12) 7_565 1_554
O19 U1 K4 78.5(2) 7_565 1_554
O14 U1 K4 85.97(19) . 1_554
O11 U1 K4 114.12(14) 7_565 1_554
U7 U1 K4 123.02(6) 7_565 1_554
U5 U1 K4 62.93(7) . 1_554
U2 U1 K4 106.15(8) . 1_554
U7 U1 K4 59.98(6) . 1_554
O3 U2 O3 177.5(6) . 6
O3 U2 O5 90.1(3) . .
O3 U2 O5 90.1(3) 6 .
O3 U2 O20 90.5(3) . 7_565
O3 U2 O20 90.5(3) 6 7_565
O5 U2 O20 153.0(5) . 7_565
O3 U2 O7 91.2(3) . .
O3 U2 O7 91.2(3) 6 .
O5 U2 O7 79.1(5) . .
O20 U2 O7 73.9(5) 7_565 .
O3 U2 O14 89.1(3) . .
O3 U2 O14 89.1(3) 6 .
O5 U2 O14 138.2(4) . .
O20 U2 O14 68.8(5) 7_565 .
O7 U2 O14 142.7(4) . .
O3 U2 O16 88.8(3) . .
O3 U2 O16 88.8(3) 6 .
O5 U2 O16 83.0(4) . .
O20 U2 O16 124.0(4) 7_565 .
O7 U2 O16 162.1(4) . .
O14 U2 O16 55.2(4) . .
O3 U2 B1 88.8(3) . .
O3 U2 B1 88.8(3) 6 .
O5 U2 B1 111.5(5) . .
O20 U2 B1 95.5(5) 7_565 .
O7 U2 B1 169.4(5) . .
O14 U2 B1 26.7(5) . .
O16 U2 B1 28.5(5) . .
O3 U2 U4 90.8(3) . .
O3 U2 U4 90.8(3) 6 .
O5 U2 U4 35.9(3) . .
O20 U2 U4 117.1(3) 7_565 .
O7 U2 U4 43.3(3) . .
O14 U2 U4 174.0(3) . .
O16 U2 U4 118.9(3) . .
B1 U2 U4 147.4(4) . .
O3 U2 U1 89.8(3) . .
O3 U2 U1 89.8(3) 6 .
O5 U2 U1 175.2(3) . .
O20 U2 U1 31.8(3) 7_565 .
O7 U2 U1 105.7(3) . .
O14 U2 U1 37.0(3) . .
O16 U2 U1 92.2(3) . .
B1 U2 U1 63.7(4) . .
U4 U2 U1 148.92(2) . .
O3 U2 U7 90.9(3) . 7_565
O3 U2 U7 90.9(3) 6 7_565
O5 U2 U7 127.3(3) . 7_565
O20 U2 U7 25.8(3) 7_565 7_565
O7 U2 U7 48.1(3) . 7_565
O14 U2 U7 94.6(3) . 7_565
O16 U2 U7 149.8(3) . 7_565
B1 U2 U7 121.3(4) . 7_565
U4 U2 U7 91.379(19) . 7_565
U1 U2 U7 57.538(16) . 7_565
O3 U2 K2 147.9(3) . .
O3 U2 K2 33.0(3) 6 .
O5 U2 K2 118.80(11) . .
O20 U2 K2 57.47(6) 7_565 .
O7 U2 K2 81.71(18) . .
O14 U2 K2 78.51(18) . .
O16 U2 K2 107.24(16) . .
B1 U2 K2 92.6(2) . .
U4 U2 K2 104.48(7) . .
U1 U2 K2 62.61(7) . .
U7 U2 K2 61.18(6) 7_565 .
O4 U3 O4 179.5(7) 6 .
O4 U3 O22 90.2(3) 6 .
O4 U3 O22 90.2(3) . .
O4 U3 O24 89.8(3) 6 5_665
O4 U3 O24 89.7(3) . 5_665
O22 U3 O24 154.3(5) . 5_665
O4 U3 O21 89.9(3) 6 5_665
O4 U3 O21 89.9(3) . 5_665
O22 U3 O21 84.9(5) . 5_665
O24 U3 O21 69.3(5) 5_665 5_665
O4 U3 O10 90.2(3) 6 .
O4 U3 O10 90.2(3) . .
O22 U3 O10 71.2(5) . .
O24 U3 O10 134.6(5) 5_665 .
O21 U3 O10 156.1(5) 5_665 .
O4 U3 O17 89.9(4) 6 5_765
O4 U3 O17 89.9(4) . 5_765
O22 U3 O17 138.3(5) . 5_765
O24 U3 O17 67.4(5) 5_665 5_765
O21 U3 O17 136.8(5) 5_665 5_765
O10 U3 O17 67.2(4) . 5_765
O4 U3 U11 90.0(3) 6 .
O4 U3 U11 90.0(3) . .
O22 U3 U11 105.9(3) . .
O24 U3 U11 99.8(3) 5_665 .
O21 U3 U11 169.2(4) 5_665 .
O10 U3 U11 34.8(3) . .
O17 U3 U11 32.4(3) 5_765 .
O4 U3 U9 90.2(3) 6 .
O4 U3 U9 90.2(3) . .
O22 U3 U9 35.3(3) . .
O24 U3 U9 170.4(3) 5_665 .
O21 U3 U9 120.2(4) 5_665 .
O10 U3 U9 35.9(3) . .
O17 U3 U9 103.0(3) 5_765 .
U11 U3 U9 70.637(16) . .
O4 U3 U10 89.8(3) 6 .
O4 U3 U10 89.8(3) . .
O22 U3 U10 122.8(3) . .
O24 U3 U10 31.5(3) 5_665 .
O21 U3 U10 37.9(4) 5_665 .
O10 U3 U10 166.1(3) . .
O17 U3 U10 98.9(3) 5_765 .
U11 U3 U10 131.287(19) . .
U9 U3 U10 158.08(2) . .
O4 U3 U6 89.8(4) 6 .
O4 U3 U6 89.8(4) . .
O22 U3 U6 174.7(3) . .
O24 U3 U6 31.0(3) 5_665 .
O21 U3 U6 100.4(4) 5_665 .
O10 U3 U6 103.5(3) . .
O17 U3 U6 36.4(3) 5_765 .
U11 U3 U6 68.774(15) . .
U9 U3 U6 139.41(2) . .
U10 U3 U6 62.513(14) . .
O4 U3 K3 32.6(3) 6 5_665
O4 U3 K3 146.9(3) . 5_665
O22 U3 K3 119.54(11) . 5_665
O24 U3 K3 57.14(6) 5_665 5_665
O21 U3 K3 79.5(2) 5_665 5_665
O10 U3 K3 111.95(15) . 5_665
O17 U3 K3 77.45(17) 5_765 5_665
U11 U3 K3 94.75(7) . 5_665
U9 U3 K3 122.24(6) . 5_665
U10 U3 K3 62.77(7) . 5_665
U6 U3 K3 61.97(6) . 5_665
O13 U4 O13 177.2(7) 6 .
O13 U4 O28 91.1(3) 6 .
O13 U4 O28 91.1(3) . .
O13 U4 O22 90.9(3) 6 5_665
O13 U4 O22 90.9(3) . 5_665
O28 U4 O22 86.5(7) . 5_665
O13 U4 O5 89.5(3) 6 .
O13 U4 O5 89.5(3) . .
O28 U4 O5 73.1(7) . .
O22 U4 O5 159.6(5) 5_665 .
O13 U4 O18 89.3(3) 6 .
O13 U4 O18 89.3(3) . .
O28 U4 O18 156.9(7) . .
O22 U4 O18 70.4(6) 5_665 .
O5 U4 O18 130.0(5) . .
O13 U4 O7 88.6(3) 6 .
O13 U4 O7 88.6(3) . .
O28 U4 O7 147.0(6) . .
O22 U4 O7 126.5(5) 5_665 .
O5 U4 O7 73.9(4) . .
O18 U4 O7 56.0(5) . .
O13 U4 B3 88.8(3) 6 .
O13 U4 B3 88.8(3) . .
O28 U4 B3 175.0(7) . .
O22 U4 B3 98.5(5) 5_665 .
O5 U4 B3 101.9(5) . .
O18 U4 B3 28.1(6) . .
O7 U4 B3 28.0(5) . .
O13 U4 U2 88.9(3) 6 .
O13 U4 U2 88.9(3) . .
O28 U4 U2 107.3(5) . .
O22 U4 U2 166.2(4) 5_665 .
O5 U4 U2 34.2(3) . .
O18 U4 U2 95.8(4) . .
O7 U4 U2 39.8(3) . .
B3 U4 U2 67.8(4) . .
O13 U4 U9 90.1(3) 6 5_665
O13 U4 U9 90.1(3) . 5_665
O28 U4 U9 121.2(5) . 5_665
O22 U4 U9 34.7(4) 5_665 5_665
O5 U4 U9 165.7(3) . 5_665
O18 U4 U9 35.7(4) . 5_665
O7 U4 U9 91.8(3) . 5_665
B3 U4 U9 63.8(4) . 5_665
U2 U4 U9 131.53(2) . 5_665
O13 U4 U8 90.4(3) 6 .
O13 U4 U8 90.4(3) . .
O28 U4 U8 37.1(5) . .
O22 U4 U8 123.6(4) 5_665 .
O5 U4 U8 36.0(3) . .
O18 U4 U8 166.0(4) . .
O7 U4 U8 110.0(3) . .
B3 U4 U8 138.0(4) . .
U2 U4 U8 70.191(19) . .
U9 U4 U8 158.28(2) 5_665 .
O13 U4 K5 33.6(3) 6 5_666
O13 U4 K5 148.3(3) . 5_666
O28 U4 K5 87.0(3) . 5_666
O22 U4 K5 57.41(6) 5_665 5_666
O5 U4 K5 119.87(10) . 5_666
O18 U4 K5 80.7(2) . 5_666
O7 U4 K5 109.63(16) . 5_666
B3 U4 K5 95.7(2) . 5_666
U2 U4 K5 121.86(6) . 5_666
U9 U4 K5 64.43(7) 5_665 5_666
U8 U4 K5 106.35(8) . 5_666
O8 U5 O8 178.3(7) . 6
O8 U5 O2 90.5(3) . .
O8 U5 O2 90.5(3) 6 .
O8 U5 O31 89.9(3) . 7_565
O8 U5 O31 89.9(3) 6 7_565
O2 U5 O31 153.6(5) . 7_565
O8 U5 O19 89.5(3) . 7_565
O8 U5 O19 89.5(3) 6 7_565
O2 U5 O19 66.7(5) . 7_565
O31 U5 O19 139.6(5) 7_565 7_565
O8 U5 O23 90.8(3) . 7_665
O8 U5 O23 90.8(3) 6 7_665
O2 U5 O23 68.8(5) . 7_665
O31 U5 O23 84.8(5) 7_565 7_665
O19 U5 O23 135.5(5) 7_565 7_665
O8 U5 O29 89.1(3) . 7_565
O8 U5 O29 89.1(3) 6 7_565
O2 U5 O29 120.2(4) . 7_565
O31 U5 O29 86.2(5) 7_565 7_565
O19 U5 O29 53.4(5) 7_565 7_565
O23 U5 O29 171.1(5) 7_665 7_565
O8 U5 B4 89.2(3) . 7_565
O8 U5 B4 89.2(3) 6 7_565
O2 U5 B4 94.6(5) . 7_565
O31 U5 B4 111.8(5) 7_565 7_565
O19 U5 B4 27.8(5) 7_565 7_565
O23 U5 B4 163.3(5) 7_665 7_565
O29 U5 B4 25.6(5) 7_565 7_565
O8 U5 U7 90.8(3) . .
O8 U5 U7 90.8(3) 6 .
O2 U5 U7 32.1(3) . .
O31 U5 U7 121.5(4) 7_565 .
O19 U5 U7 98.8(4) 7_565 .
O23 U5 U7 36.7(4) 7_665 .
O29 U5 U7 152.3(3) 7_565 .
B4 U5 U7 126.7(4) 7_565 .
O8 U5 U1 90.0(3) . .
O8 U5 U1 90.0(3) 6 .
O2 U5 U1 32.9(3) . .
O31 U5 U1 173.5(4) 7_565 .
O19 U5 U1 33.8(4) 7_565 .
O23 U5 U1 101.7(4) 7_665 .
O29 U5 U1 87.3(3) 7_565 .
B4 U5 U1 61.7(4) 7_565 .
U7 U5 U1 64.984(17) . .
O8 U5 K4 146.8(3) . .
O8 U5 K4 34.1(3) 6 .
O2 U5 K4 56.37(7) . .
O31 U5 K4 119.76(13) 7_565 .
O19 U5 K4 77.3(2) 7_565 .
O23 U5 K4 78.5(2) 7_665 .
O29 U5 K4 106.12(16) 7_565 .
B4 U5 K4 92.5(2) 7_565 .
U7 U5 K4 62.05(6) . .
U1 U5 K4 62.27(7) . .
O8 U5 K4 34.1(3) . 1_554
O8 U5 K4 146.8(3) 6 1_554
O2 U5 K4 56.37(7) . 1_554
O31 U5 K4 119.77(13) 7_565 1_554
O19 U5 K4 77.3(2) 7_565 1_554
O23 U5 K4 78.5(2) 7_665 1_554
O29 U5 K4 106.12(16) 7_565 1_554
B4 U5 K4 92.5(2) 7_565 1_554
U7 U5 K4 62.04(6) . 1_554
U1 U5 K4 62.26(7) . 1_554
K4 U5 K4 112.75(13) . 1_554
O25 U6 O25 178.0(7) . 6
O25 U6 O24 90.8(3) . 5_665
O25 U6 O24 90.8(3) 6 5_665
O25 U6 O30 90.7(4) . .
O25 U6 O30 90.7(4) 6 .
O24 U6 O30 81.6(7) 5_665 .
O25 U6 O26 89.0(3) . .
O25 U6 O26 89.0(3) 6 .
O24 U6 O26 151.9(6) 5_665 .
O30 U6 O26 126.4(7) . .
O25 U6 O17 89.7(4) . 5_765
O25 U6 O17 89.7(4) 6 5_765
O24 U6 O17 70.7(5) 5_665 5_765
O30 U6 O17 152.3(7) . 5_765
O26 U6 O17 81.2(5) . 5_765
O25 U6 O15 89.5(3) . .
O25 U6 O15 89.5(3) 6 .
O24 U6 O15 151.5(5) 5_665 .
O30 U6 O15 69.9(7) . .
O26 U6 O15 56.6(5) . .
O17 U6 O15 137.8(4) 5_765 .
O25 U6 B2 89.2(3) . .
O25 U6 B2 89.2(3) 6 .
O24 U6 B2 179.6(6) 5_665 .
O30 U6 B2 98.0(7) . .
O26 U6 B2 28.5(6) . .
O17 U6 B2 109.7(5) 5_765 .
O15 U6 B2 28.1(5) . .
O25 U6 U3 90.4(3) . .
O25 U6 U3 90.4(3) 6 .
O24 U6 U3 31.7(4) 5_665 .
O30 U6 U3 113.3(6) . .
O26 U6 U3 120.2(4) . .
O17 U6 U3 39.0(3) 5_765 .
O15 U6 U3 176.8(3) . .
B2 U6 U3 148.7(4) . .
O25 U6 U10 91.0(3) . .
O25 U6 U10 91.0(3) 6 .
O24 U6 U10 25.8(4) 5_665 .
O30 U6 U10 55.8(6) . .
O26 U6 U10 177.8(4) . .
O17 U6 U10 96.5(3) 5_765 .
O15 U6 U10 125.7(3) . .
B2 U6 U10 153.8(4) . .
U3 U6 U10 57.542(13) . .
O25 U6 U8 90.1(4) . .
O25 U6 U8 90.1(4) 6 .
O24 U6 U8 121.7(4) 5_665 .
O30 U6 U8 40.0(6) . .
O26 U6 U8 86.4(4) . .
O17 U6 U8 167.6(3) 5_765 .
O15 U6 U8 29.8(3) . .
B2 U6 U8 57.9(4) . .
U3 U6 U8 153.39(2) . .
U10 U6 U8 95.843(17) . .
O25 U6 K3 148.2(3) . 5_666
O25 U6 K3 33.4(3) 6 5_666
O24 U6 K3 57.40(6) 5_665 5_666
O30 U6 K3 86.2(3) . 5_666
O26 U6 K3 117.99(14) . 5_666
O17 U6 K3 79.03(18) 5_765 5_666
O15 U6 K3 118.67(11) . 5_666
B2 U6 K3 122.60(6) . 5_666
U3 U6 K3 62.28(6) . 5_666
U10 U6 K3 61.36(6) . 5_666
U8 U6 K3 107.09(7) . 5_666
O6 U7 O6 180.0(9) 6 .
O6 U7 O20 90.0(3) 6 .
O6 U7 O20 90.0(3) . .
O6 U7 O2 90.0(3) 6 .
O6 U7 O2 90.0(3) . .
O20 U7 O2 176.3(5) . .
O6 U7 O23 90.0(3) 6 7_665
O6 U7 O23 90.0(3) . 7_665
O20 U7 O23 113.2(5) . 7_665
O2 U7 O23 70.5(5) . 7_665
O6 U7 O11 90.0(3) 6 .
O6 U7 O11 90.0(3) . .
O20 U7 O11 72.1(5) . .
O2 U7 O11 104.2(5) . .
O23 U7 O11 174.7(5) 7_665 .
O6 U7 B3 90.0(3) 6 7_665
O6 U7 B3 90.0(3) . 7_665
O20 U7 B3 89.2(5) . 7_665
O2 U7 B3 94.5(5) . 7_665
O23 U7 B3 24.0(5) 7_665 7_665
O11 U7 B3 161.3(5) . 7_665
O6 U7 U1 90.0(3) 6 7_665
O6 U7 U1 90.0(3) . 7_665
O20 U7 U1 32.8(4) . 7_665
O2 U7 U1 143.5(3) . 7_665
O23 U7 U1 146.0(3) 7_665 7_665
O11 U7 U1 39.3(3) . 7_665
B3 U7 U1 122.0(4) 7_665 7_665
O6 U7 U5 90.0(3) 6 .
O6 U7 U5 90.0(3) . .
O20 U7 U5 150.4(4) . .
O2 U7 U5 33.3(3) . .
O23 U7 U5 37.2(3) 7_665 .
O11 U7 U5 137.5(3) . .
B3 U7 U5 61.2(4) 7_665 .
U1 U7 U5 176.79(2) 7_665 .
O6 U7 U2 90.0(3) 6 7_665
O6 U7 U2 90.0(3) . 7_665
O20 U7 U2 26.5(4) . 7_665
O2 U7 U2 157.2(3) . 7_665
O23 U7 U2 86.7(3) 7_665 7_665
O11 U7 U2 98.6(3) . 7_665
B3 U7 U2 62.7(4) 7_665 7_665
U1 U7 U2 59.294(16) 7_665 7_665
U5 U7 U2 123.91(2) . 7_665
O6 U7 U1 90.0(3) 6 .
O6 U7 U1 90.0(3) . .
O20 U7 U1 151.8(4) . .
O2 U7 U1 24.5(3) . .
O23 U7 U1 95.0(3) 7_665 .
O11 U7 U1 79.7(3) . .
B3 U7 U1 119.0(4) 7_665 .
U1 U7 U1 119.000(17) 7_665 .
U5 U7 U1 57.792(16) . .
U2 U7 U1 178.29(2) 7_665 .
O6 U7 K4 147.4(3) 6 1_554
O6 U7 K4 32.6(3) . 1_554
O20 U7 K4 122.50(6) . 1_554
O2 U7 K4 57.41(6) . 1_554
O23 U7 K4 79.83(19) 7_665 1_554
O11 U7 K4 97.4(2) . 1_554
B3 U7 K4 92.6(2) 7_665 1_554
U1 U7 K4 115.54(7) 7_665 1_554
U5 U7 K4 63.35(7) . 1_554
U2 U7 K4 119.85(6) 7_665 1_554
U1 U7 K4 60.56(6) . 1_554
O9 U8 O9 178.2(7) . 6
O9 U8 O15 90.3(3) . .
O9 U8 O15 90.3(3) 6 .
O9 U8 O29 90.9(4) . .
O9 U8 O29 90.9(4) 6 .
O15 U8 O29 82.4(5) . .
O9 U8 O5 89.8(3) . .
O9 U8 O5 89.8(3) 6 .
O15 U8 O5 172.1(5) . .
O29 U8 O5 89.7(5) . .
O9 U8 O28 89.1(4) . .
O9 U8 O28 89.1(4) 6 .
O15 U8 O28 117.0(6) . .
O29 U8 O28 160.6(6) . .
O5 U8 O28 71.0(6) . .
O9 U8 O30 89.4(3) . .
O9 U8 O30 89.4(3) 6 .
O15 U8 O30 66.7(5) . .
O29 U8 O30 149.1(5) . .
O5 U8 O30 121.3(5) . .
O28 U8 O30 50.3(6) . .
O9 U8 U4 89.3(3) . .
O9 U8 U4 89.3(3) 6 .
O15 U8 U4 151.9(4) . .
O29 U8 U4 125.7(4) . .
O5 U8 U4 36.0(3) . .
O28 U8 U4 35.0(5) . .
O30 U8 U4 85.2(3) . .
O9 U8 U6 89.8(3) . .
O9 U8 U6 89.8(3) 6 .
O15 U8 U6 34.0(3) . .
O29 U8 U6 116.4(4) . .
O5 U8 U6 154.0(3) . .
O28 U8 U6 83.0(5) . .
O30 U8 U6 32.7(3) . .
U4 U8 U6 117.97(2) . .
O9 U8 K1 146.6(3) . .
O9 U8 K1 32.9(3) 6 .
O15 U8 K1 122.82(7) . .
O29 U8 K1 90.1(2) . .
O5 U8 K1 56.86(6) . .
O28 U8 K1 79.5(3) . .
O30 U8 K1 106.22(18) . .
U4 U8 K1 63.57(7) . .
U6 U8 K1 119.28(6) . .
O9 U8 K1 32.9(3) . 1_554
O9 U8 K1 146.6(3) 6 1_554
O15 U8 K1 122.82(7) . 1_554
O29 U8 K1 90.1(2) . 1_554
O5 U8 K1 56.86(6) . 1_554
O28 U8 K1 79.5(3) . 1_554
O30 U8 K1 106.22(18) . 1_554
U4 U8 K1 63.57(7) . 1_554
U6 U8 K1 119.28(6) . 1_554
K1 U8 K1 113.73(12) . 1_554
O9 U8 K2D 39.3(6) . 7_664
O9 U8 K2D 142.2(6) 6 7_664
O15 U8 K2D 97.7(6) . 7_664
O29 U8 K2D 54.2(5) . 7_664
O5 U8 K2D 77.5(6) . 7_664
O28 U8 K2D 118.8(6) . 7_664
O30 U8 K2D 127.7(5) . 7_664
U4 U8 K2D 99.7(6) . 7_664
U6 U8 K2D 116.8(6) . 7_664
K1 U8 K2D 122.6(5) . 7_664
K1 U8 K2D 39.6(6) 1_554 7_664
O12 U9 O12 178.2(7) 6 .
O12 U9 O10 90.5(3) 6 .
O12 U9 O10 90.5(3) . .
O12 U9 O22 90.9(3) 6 .
O12 U9 O22 90.9(3) . .
O10 U9 O22 73.1(5) . .
O12 U9 O18 90.0(3) 6 5_665
O12 U9 O18 90.0(3) . 5_665
O10 U9 O18 144.5(5) . 5_665
O22 U9 O18 71.4(5) . 5_665
O12 U9 O26 89.3(3) 6 5_765
O12 U9 O26 89.3(3) . 5_765
O10 U9 O26 83.1(5) . 5_765
O22 U9 O26 156.2(6) . 5_765
O18 U9 O26 132.4(6) 5_665 5_765
O12 U9 O31 89.1(3) 6 5_765
O12 U9 O31 89.1(3) . 5_765
O10 U9 O31 137.3(5) . 5_765
O22 U9 O31 149.6(5) . 5_765
O18 U9 O31 78.2(5) 5_665 5_765
O26 U9 O31 54.2(5) 5_765 5_765
O12 U9 B2 89.1(3) 6 5_765
O12 U9 B2 89.1(3) . 5_765
O10 U9 B2 110.7(5) . 5_765
O22 U9 B2 176.2(5) . 5_765
O18 U9 B2 104.8(5) 5_665 5_765
O26 U9 B2 27.6(5) 5_765 5_765
O31 U9 B2 26.6(5) 5_765 5_765
O12 U9 U3 90.9(3) 6 .
O12 U9 U3 90.9(3) . .
O10 U9 U3 37.9(3) . .
O22 U9 U3 35.2(4) . .
O18 U9 U3 106.6(4) 5_665 .
O26 U9 U3 121.0(4) 5_765 .
O31 U9 U3 175.2(3) 5_765 .
B2 U9 U3 148.6(4) 5_765 .
O12 U9 U4 90.6(3) 6 5_665
O12 U9 U4 90.6(3) . 5_665
O10 U9 U4 107.7(3) . 5_665
O22 U9 U4 34.6(4) . 5_665
O18 U9 U4 36.8(4) 5_665 5_665
O26 U9 U4 169.2(4) 5_765 5_665
O31 U9 U4 115.0(3) 5_765 5_665
B2 U9 U4 141.6(4) 5_765 5_665
U3 U9 U4 69.776(19) . 5_665
O12 U9 K3D 146.1(4) 6 3_656
O12 U9 K3D 32.6(4) . 3_656
O10 U9 K3D 84.4(3) . 3_656
O22 U9 K3D 119.2(2) . 3_656
O18 U9 K3D 113.1(3) 5_665 3_656
O26 U9 K3D 56.8(2) 5_765 3_656
O31 U9 K3D 72.9(3) 5_765 3_656
B2 U9 K3D 62.0(3) 5_765 3_656
U3 U9 K3D 104.7(3) . 3_656
U4 U9 K3D 122.9(2) 5_665 3_656
O12 U9 K3D 32.6(4) 6 3_655
O12 U9 K3D 146.1(4) . 3_655
O10 U9 K3D 84.4(3) . 3_655
O22 U9 K3D 119.2(2) . 3_655
O18 U9 K3D 113.1(3) 5_665 3_655
O26 U9 K3D 56.8(2) 5_765 3_655
O31 U9 K3D 72.9(3) 5_765 3_655
B2 U9 K3D 62.0(3) 5_765 3_655
U3 U9 K3D 104.7(3) . 3_655
U4 U9 K3D 122.9(2) 5_665 3_655
K3D U9 K3D 113.5(4) 3_656 3_655
O27 U10 O27 180.000(6) 5_665 .
O27 U10 O24 90.000(6) 5_665 5_665
O27 U10 O24 90.000(6) . 5_665
O27 U10 O24 90.000(6) 5_665 .
O27 U10 O24 90.000(6) . .
O24 U10 O24 179.997(1) 5_665 .
O27 U10 O21 90.000(3) 5_665 5_665
O27 U10 O21 90.000(3) . 5_665
O24 U10 O21 70.7(5) 5_665 5_665
O24 U10 O21 109.2(5) . 5_665
O27 U10 O21 90.000(3) 5_665 .
O27 U10 O21 90.000(3) . .
O24 U10 O21 109.3(5) 5_665 .
O24 U10 O21 70.8(5) . .
O21 U10 O21 179.999(3) 5_665 .
O27 U10 B5 90.000(1) 5_665 .
O27 U10 B5 90.000(1) . .
O24 U10 B5 86.8(6) 5_665 .
O24 U10 B5 93.2(6) . .
O21 U10 B5 157.5(6) 5_665 .
O21 U10 B5 22.5(6) . .
O27 U10 B5 90.000(1) 5_665 5_665
O27 U10 B5 90.000(1) . 5_665
O24 U10 B5 93.2(6) 5_665 5_665
O24 U10 B5 86.8(6) . 5_665
O21 U10 B5 22.5(6) 5_665 5_665
O21 U10 B5 157.5(6) . 5_665
B5 U10 B5 180.000(4) . 5_665
O27 U10 U3 90.000(5) 5_665 5_665
O27 U10 U3 90.000(5) . 5_665
O24 U10 U3 146.8(4) 5_665 5_665
O24 U10 U3 33.3(4) . 5_665
O21 U10 U3 142.5(4) 5_665 5_665
O21 U10 U3 37.5(4) . 5_665
B5 U10 U3 60.0(5) . 5_665
B5 U10 U3 120.0(5) 5_665 5_665
O27 U10 U3 90.000(5) 5_665 .
O27 U10 U3 90.000(5) . .
O24 U10 U3 33.2(4) 5_665 .
O24 U10 U3 146.7(4) . .
O21 U10 U3 37.5(4) 5_665 .
O21 U10 U3 142.5(4) . .
B5 U10 U3 120.0(5) . .
B5 U10 U3 60.0(5) 5_665 .
U3 U10 U3 180.0 5_665 .
O27 U10 U6 90.000(5) 5_665 .
O27 U10 U6 90.000(5) . .
O24 U10 U6 26.7(4) 5_665 .
O24 U10 U6 153.3(4) . .
O21 U10 U6 97.4(4) 5_665 .
O21 U10 U6 82.6(4) . .
B5 U10 U6 60.1(5) . .
B5 U10 U6 119.9(5) 5_665 .
U3 U10 U6 120.057(14) 5_665 .
U3 U10 U6 59.945(14) . .
O27 U10 U6 90.000(5) 5_665 5_665
O27 U10 U6 90.000(5) . 5_665
O24 U10 U6 153.3(4) 5_665 5_665
O24 U10 U6 26.7(4) . 5_665
O21 U10 U6 82.6(4) 5_665 5_665
O21 U10 U6 97.4(4) . 5_665
B5 U10 U6 119.9(5) . 5_665
B5 U10 U6 60.1(5) 5_665 5_665
U3 U10 U6 59.945(14) 5_665 5_665
U3 U10 U6 120.053(14) . 5_665
U6 U10 U6 180.0 . 5_665
O17 U11 O17 179.996(2) 5_765 .
O17 U11 O10 98.5(5) 5_765 5_765
O17 U11 O10 81.5(5) . 5_765
O17 U11 O10 81.5(5) 5_765 .
O17 U11 O10 98.5(5) . .
O10 U11 O10 180.000(3) 5_765 .
O17 U11 O32 90.000(8) 5_765 .
O17 U11 O32 90.000(8) . .
O10 U11 O32 90.000(4) 5_765 .
O10 U11 O32 90.000(4) . .
O17 U11 O32 90.000(8) 5_765 5_765
O17 U11 O32 90.000(8) . 5_765
O10 U11 O32 90.000(4) 5_765 5_765
O10 U11 O32 90.000(4) . 5_765
O32 U11 O32 180.000(8) . 5_765
O17 U11 U3 137.9(4) 5_765 5_765
O17 U11 U3 42.1(4) . 5_765
O10 U11 U3 39.3(3) 5_765 5_765
O10 U11 U3 140.7(3) . 5_765
O32 U11 U3 90.000(8) . 5_765
O32 U11 U3 90.000(8) 5_765 5_765
O17 U11 U3 42.1(4) 5_765 .
O17 U11 U3 137.9(4) . .
O10 U11 U3 140.7(3) 5_765 .
O10 U11 U3 39.3(3) . .
O32 U11 U3 90.000(8) . .
O32 U11 U3 90.000(8) 5_765 .
U3 U11 U3 180.0 5_765 .
O9 K1 O9 73.6(5) 1_556 6
O9 K1 O13 125.1(4) 1_556 6
O9 K1 O13 83.1(3) 6 6
O9 K1 O13 83.1(3) 1_556 1_556
O9 K1 O13 125.1(4) 6 1_556
O13 K1 O13 71.1(4) 6 1_556
O9 K1 O3 149.5(4) 1_556 6
O9 K1 O3 98.9(3) 6 6
O13 K1 O3 81.8(3) 6 6
O13 K1 O3 122.9(4) 1_556 6
O9 K1 O3 98.9(3) 1_556 1_556
O9 K1 O3 149.5(4) 6 1_556
O13 K1 O3 122.9(4) 6 1_556
O13 K1 O3 81.8(3) 1_556 1_556
O3 K1 O3 72.2(4) 6 1_556
O9 K1 K2D 69.2(8) 1_556 7_665
O9 K1 K2D 69.2(8) 6 7_665
O13 K1 K2D 144.0(3) 6 7_665
O13 K1 K2D 144.0(3) 1_556 7_665
O3 K1 K2D 80.5(8) 6 7_665
O3 K1 K2D 80.5(8) 1_556 7_665
O9 K1 U8 20.1(2) 1_556 1_556
O9 K1 U8 93.7(3) 6 1_556
O13 K1 U8 130.3(3) 6 1_556
O13 K1 U8 70.9(2) 1_556 1_556
O3 K1 U8 146.9(3) 6 1_556
O3 K1 U8 81.4(2) 1_556 1_556
K2D K1 U8 75.6(5) 7_665 1_556
O9 K1 U8 93.7(3) 1_556 .
O9 K1 U8 20.1(2) 6 .
O13 K1 U8 70.9(2) 6 .
O13 K1 U8 130.3(3) 1_556 .
O3 K1 U8 81.4(2) 6 .
O3 K1 U8 146.9(3) 1_556 .
K2D K1 U8 75.6(5) 7_665 .
U8 K1 U8 113.73(12) 1_556 .
O9 K1 U2 81.4(2) 1_556 1_556
O9 K1 U2 148.3(3) 6 1_556
O13 K1 U2 127.9(3) 6 1_556
O13 K1 U2 69.2(2) 1_556 1_556
O3 K1 U2 92.7(2) 6 1_556
O3 K1 U2 20.5(2) 1_556 1_556
K2D K1 U2 84.0(5) 7_665 1_556
U8 K1 U2 62.52(2) 1_556 1_556
U8 K1 U2 159.47(15) . 1_556
O9 K1 U2 148.3(3) 1_556 .
O9 K1 U2 81.4(2) 6 .
O13 K1 U2 69.2(2) 6 .
O13 K1 U2 127.9(3) 1_556 .
O3 K1 U2 20.5(2) 6 .
O3 K1 U2 92.7(2) 1_556 .
K2D K1 U2 84.0(5) 7_665 .
U8 K1 U2 159.47(15) 1_556 .
U8 K1 U2 62.52(2) . .
U2 K1 U2 113.17(12) 1_556 .
O9 K1 U4 69.5(2) 1_556 1_556
O9 K1 U4 130.2(3) 6 1_556
O13 K1 U4 91.7(2) 6 1_556
O13 K1 U4 20.6(2) 1_556 1_556
O3 K1 U4 129.4(2) 6 1_556
O3 K1 U4 69.8(2) 1_556 1_556
K2D K1 U4 123.55(10) 7_665 1_556
U8 K1 U4 53.77(3) 1_556 1_556
U8 K1 U4 143.14(14) . 1_556
U2 K1 U4 53.16(3) 1_556 1_556
U2 K1 U4 141.92(14) . 1_556
O6 K2 O6 73.2(4) 4_455 7_566
O6 K2 O3 139.3(4) 4_455 1_556
O6 K2 O3 92.4(3) 7_566 1_556
O6 K2 O3 92.4(3) 4_455 6
O6 K2 O3 139.3(4) 7_566 6
O3 K2 O3 73.7(4) 1_556 6
O6 K2 O1 84.5(3) 4_455 6
O6 K2 O1 127.9(4) 7_566 6
O3 K2 O1 131.0(4) 1_556 6
O3 K2 O1 86.7(3) 6 6
O6 K2 O1 127.9(4) 4_455 1_556
O6 K2 O1 84.5(3) 7_566 1_556
O3 K2 O1 86.7(3) 1_556 1_556
O3 K2 O1 131.0(4) 6 1_556
O1 K2 O1 73.0(4) 6 1_556
O6 K2 O3W 142.3(3) 4_455 .
O6 K2 O3W 142.3(3) 7_566 .
O3 K2 O3W 67.3(9) 1_556 .
O3 K2 O3W 67.3(9) 6 .
O1 K2 O3W 63.7(9) 6 .
O1 K2 O3W 63.7(9) 1_556 .
O6 K2 U2 76.2(2) 4_455 .
O6 K2 U2 140.0(3) 7_566 .
O3 K2 U2 94.3(2) 1_556 .
O3 K2 U2 20.61(19) 6 .
O1 K2 U2 72.9(2) 6 .
O1 K2 U2 135.2(3) 1_556 .
O3W K2 U2 75.4(6) . .
O6 K2 U2 140.0(3) 4_455 1_556
O6 K2 U2 76.2(2) 7_566 1_556
O3 K2 U2 20.61(19) 1_556 1_556
O3 K2 U2 94.3(2) 6 1_556
O1 K2 U2 135.2(3) 6 1_556
O1 K2 U2 72.9(2) 1_556 1_556
O3W K2 U2 75.4(6) . 1_556
U2 K2 U2 114.93(12) . 1_556
O6 K2 U7 20.6(2) 4_455 7_565
O6 K2 U7 93.8(2) 7_566 7_565
O3 K2 U7 140.7(3) 1_556 7_565
O3 K2 U7 76.4(2) 6 7_565
O1 K2 U7 71.0(2) 6 7_565
O1 K2 U7 132.5(3) 1_556 7_565
O3W K2 U7 122.25(14) . 7_565
U2 K2 U7 57.92(2) . 7_565
U2 K2 U7 152.43(14) 1_556 7_565
O6 K2 U7 93.8(2) 4_455 7_566
O6 K2 U7 20.6(2) 7_566 7_566
O3 K2 U7 76.4(2) 1_556 7_566
O3 K2 U7 140.7(3) 6 7_566
O1 K2 U7 132.5(2) 6 7_566
O1 K2 U7 71.0(2) 1_556 7_566
O3W K2 U7 122.25(14) . 7_566
U2 K2 U7 152.44(14) . 7_566
U2 K2 U7 57.92(2) 1_556 7_566
U7 K2 U7 114.43(12) 7_565 7_566
O6 K2 U1 132.7(3) 4_455 1_556
O6 K2 U1 71.3(2) 7_566 1_556
O3 K2 U1 72.5(2) 1_556 1_556
O3 K2 U1 134.7(2) 6 1_556
O1 K2 U1 93.4(2) 6 1_556
O1 K2 U1 20.37(19) 1_556 1_556
O3W K2 U1 72.3(5) . 1_556
U2 K2 U1 147.74(14) . 1_556
U2 K2 U1 55.50(2) 1_556 1_556
U7 K2 U1 145.54(14) 7_565 1_556
U7 K2 U1 54.30(2) 7_566 1_556
O27 K3 O27 73.5(5) . 5_666
O27 K3 O4 84.9(3) . 2_665
O27 K3 O4 128.8(3) 5_666 2_665
O27 K3 O4 128.8(3) . 5_666
O27 K3 O4 84.9(3) 5_666 5_666
O4 K3 O4 73.5(4) 2_665 5_666
O27 K3 O25 137.4(3) . 2_666
O27 K3 O25 91.3(3) 5_666 2_666
O4 K3 O25 132.1(4) 2_665 2_666
O4 K3 O25 87.5(3) 5_666 2_666
O27 K3 O25 91.3(3) . 5_665
O27 K3 O25 137.4(3) 5_666 5_665
O4 K3 O25 87.5(3) 2_665 5_665
O4 K3 O25 132.1(4) 5_666 5_665
O25 K3 O25 73.2(5) 2_666 5_665
O27 K3 U10 94.1(3) . 1_556
O27 K3 U10 20.6(3) 5_666 1_556
O4 K3 U10 133.2(3) 2_665 1_556
O4 K3 U10 71.2(2) 5_666 1_556
O25 K3 U10 75.7(2) 2_666 1_556
O25 K3 U10 139.2(3) 5_665 1_556
O27 K3 U10 20.6(3) . .
O27 K3 U10 94.1(3) 5_666 .
O4 K3 U10 71.2(2) 2_665 .
O4 K3 U10 133.2(3) 5_666 .
O25 K3 U10 139.2(3) 2_666 .
O25 K3 U10 75.7(2) 5_665 .
U10 K3 U10 114.68(12) 1_556 .
O27 K3 U6 139.1(2) . 5_666
O27 K3 U6 75.4(2) 5_666 5_666
O4 K3 U6 135.9(3) 2_665 5_666
O4 K3 U6 73.1(2) 5_666 5_666
O25 K3 U6 20.8(2) 2_666 5_666
O25 K3 U6 94.0(3) 5_665 5_666
U10 K3 U6 57.33(2) 1_556 5_666
U10 K3 U6 151.47(14) . 5_666
O27 K3 U6 75.4(2) . 5_665
O27 K3 U6 139.1(2) 5_666 5_665
O4 K3 U6 73.1(2) 2_665 5_665
O4 K3 U6 135.9(3) 5_666 5_665
O25 K3 U6 94.0(3) 2_666 5_665
O25 K3 U6 20.8(2) 5_665 5_665
U10 K3 U6 151.47(14) 1_556 5_665
U10 K3 U6 57.33(2) . 5_665
U6 K3 U6 114.78(12) 5_666 5_665
O27 K3 K6D 135.2(2) . 3_556
O27 K3 K6D 135.2(2) 5_666 3_556
O4 K3 K6D 92.4(3) 2_665 3_556
O4 K3 K6D 92.4(3) 5_666 3_556
O25 K3 K6D 43.9(3) 2_666 3_556
O25 K3 K6D 43.9(3) 5_665 3_556
U10 K3 K6D 118.55(10) 1_556 3_556
U10 K3 K6D 118.55(10) . 3_556
U6 K3 K6D 61.21(9) 5_666 3_556
U6 K3 K6D 61.21(9) 5_665 3_556
O27 K3 U3 71.3(2) . 5_665
O27 K3 U3 133.2(2) 5_666 5_665
O4 K3 U3 20.4(2) 2_665 5_665
O4 K3 U3 93.9(2) 5_666 5_665
O25 K3 U3 135.5(3) 2_666 5_665
O25 K3 U3 73.2(2) 5_665 5_665
U10 K3 U3 146.06(13) 1_556 5_665
U10 K3 U3 54.21(2) . 5_665
U6 K3 U3 148.46(14) 5_666 5_665
U6 K3 U3 55.75(2) 5_665 5_665
K6D K3 U3 91.62(15) 3_556 5_665
O6 K4 O6 73.6(4) 1_556 6
O6 K4 O1 142.2(4) 1_556 6
O6 K4 O1 94.6(3) 6 6
O6 K4 O1 94.6(3) 1_556 1_556
O6 K4 O1 142.2(4) 6 1_556
O1 K4 O1 72.7(4) 6 1_556
O6 K4 O8 128.5(4) 1_556 6
O6 K4 O8 85.6(3) 6 6
O1 K4 O8 84.7(3) 6 6
O1 K4 O8 126.8(3) 1_556 6
O6 K4 O8 85.6(3) 1_556 1_556
O6 K4 O8 128.5(4) 6 1_556
O1 K4 O8 126.8(3) 6 1_556
O1 K4 O8 84.7(3) 1_556 1_556
O8 K4 O8 71.4(4) 6 1_556
O6 K4 O3W 71.2(11) 1_556 .
O6 K4 O3W 71.2(11) 6 .
O1 K4 O3W 71.0(11) 6 .
O1 K4 O3W 71.0(11) 1_556 .
O8 K4 O3W 144.3(2) 6 .
O8 K4 O3W 144.3(2) 1_556 .
O6 K4 U7 94.2(2) 1_556 .
O6 K4 U7 20.6(2) 6 .
O1 K4 U7 78.1(2) 6 .
O1 K4 U7 142.4(3) 1_556 .
O8 K4 U7 72.0(2) 6 .
O8 K4 U7 132.4(3) 1_556 .
O3W K4 U7 77.5(7) . .
O6 K4 U7 20.6(2) 1_556 1_556
O6 K4 U7 94.2(2) 6 1_556
O1 K4 U7 142.3(3) 6 1_556
O1 K4 U7 78.1(2) 1_556 1_556
O8 K4 U7 132.4(3) 6 1_556
O8 K4 U7 72.1(2) 1_556 1_556
O3W K4 U7 77.5(7) . 1_556
U7 K4 U7 114.82(12) . 1_556
O6 K4 U1 78.0(2) 1_556 1_556
O6 K4 U1 142.7(3) 6 1_556
O1 K4 U1 93.2(2) 6 1_556
O1 K4 U1 20.6(2) 1_556 1_556
O8 K4 U1 131.5(3) 6 1_556
O8 K4 U1 71.6(2) 1_556 1_556
O3W K4 U1 77.1(7) . 1_556
U7 K4 U1 154.59(15) . 1_556
U7 K4 U1 59.45(2) 1_556 1_556
O6 K4 U1 142.7(3) 1_556 .
O6 K4 U1 78.0(2) 6 .
O1 K4 U1 20.6(2) 6 .
O1 K4 U1 93.2(2) 1_556 .
O8 K4 U1 71.6(2) 6 .
O8 K4 U1 131.5(3) 1_556 .
O3W K4 U1 77.1(7) . .
U7 K4 U1 59.45(2) . .
U7 K4 U1 154.59(15) 1_556 .
U1 K4 U1 113.79(12) 1_556 .
O6 K4 U5 71.5(2) 1_556 1_556
O6 K4 U5 132.9(3) 6 1_556
O1 K4 U5 132.1(2) 6 1_556
O1 K4 U5 71.6(2) 1_556 1_556
O8 K4 U5 92.1(2) 6 1_556
O8 K4 U5 20.7(2) 1_556 1_556
O3W K4 U5 123.62(7) . 1_556
U7 K4 U5 145.47(14) . 1_556
U7 K4 U5 54.60(3) 1_556 1_556
U1 K4 U5 54.81(2) 1_556 1_556
U1 K4 U5 144.95(13) . 1_556
O13 K5 O13 72.6(5) 2_666 5_665
O13 K5 O4 100.3(3) 2_666 6_556
O13 K5 O4 151.9(4) 5_665 6_556
O13 K5 O4 151.9(4) 2_666 .
O13 K5 O4 100.3(3) 5_665 .
O4 K5 O4 72.9(4) 6_556 .
O13 K5 O12 122.8(4) 2_666 .
O13 K5 O12 82.2(3) 5_665 .
O4 K5 O12 122.4(4) 6_556 .
O4 K5 O12 81.6(3) . .
O13 K5 O12 82.2(3) 2_666 6_556
O13 K5 O12 122.8(4) 5_665 6_556
O4 K5 O12 81.6(3) 6_556 6_556
O4 K5 O12 122.4(4) . 6_556
O12 K5 O12 70.0(4) . 6_556
O13 K5 O1W 73.8(8) 2_666 .
O13 K5 O1W 73.8(8) 5_665 .
O4 K5 O1W 78.1(8) 6_556 .
O4 K5 O1W 78.1(8) . .
O12 K5 O1W 145.0(2) . .
O12 K5 O1W 145.0(2) 6_556 .
O13 K5 U4 21.1(2) 2_666 5_666
O13 K5 U4 93.7(3) 5_665 5_666
O4 K5 U4 81.4(2) 6_556 5_666
O4 K5 U4 148.4(3) . 5_666
O12 K5 U4 128.7(3) . 5_666
O12 K5 U4 70.1(2) 6_556 5_666
O1W K5 U4 78.8(5) . 5_666
O13 K5 U4 93.7(3) 2_666 5_665
O13 K5 U4 21.1(2) 5_665 5_665
O4 K5 U4 148.4(3) 6_556 5_665
O4 K5 U4 81.4(2) . 5_665
O12 K5 U4 70.1(2) . 5_665
O12 K5 U4 128.7(3) 6_556 5_665
O1W K5 U4 78.8(5) . 5_665
U4 K5 U4 114.76(13) 5_666 5_665
O13 K5 U3 148.8(3) 2_666 .
O13 K5 U3 82.1(2) 5_665 .
O4 K5 U3 93.5(2) 6_556 .
O4 K5 U3 20.6(2) . .
O12 K5 U3 69.5(2) . .
O12 K5 U3 127.7(3) 6_556 .
O1W K5 U3 82.0(5) . .
U4 K5 U3 160.81(16) 5_666 .
U4 K5 U3 62.05(2) 5_665 .
O13 K5 U3 82.1(2) 2_666 1_556
O13 K5 U3 148.8(3) 5_665 1_556
O4 K5 U3 20.6(2) 6_556 1_556
O4 K5 U3 93.5(2) . 1_556
O12 K5 U3 127.7(3) . 1_556
O12 K5 U3 69.5(2) 6_556 1_556
O1W K5 U3 82.0(5) . 1_556
U4 K5 U3 62.05(2) 5_666 1_556
U4 K5 U3 160.81(16) 5_665 1_556
U3 K5 U3 114.04(12) . 1_556
O13 K5 U9 69.6(2) 2_666 1_556
O13 K5 U9 129.1(3) 5_665 1_556
O4 K5 U9 69.0(2) 6_556 1_556
O4 K5 U9 128.5(3) . 1_556
O12 K5 U9 90.7(2) . 1_556
O12 K5 U9 20.8(2) 6_556 1_556
O1W K5 U9 124.23(7) . 1_556
U4 K5 U9 53.30(3) 5_666 1_556
U4 K5 U9 142.63(14) 5_665 1_556
U3 K5 U9 141.47(14) . 1_556
U3 K5 U9 52.82(3) 1_556 1_556
U1 O1 K2 126.7(4) . 1_554
U1 O1 K4 126.0(5) . 1_554
K2 O1 K4 102.2(3) 1_554 1_554
U7 O2 U1 131.6(6) . .
U7 O2 U5 114.6(5) . .
U1 O2 U5 113.8(5) . .
U2 O3 K2 126.4(4) . 1_554
U2 O3 K1 126.0(5) . 1_554
K2 O3 K1 102.6(3) 1_554 1_554
U3 O4 K3 127.0(5) . 5_666
U3 O4 K5 126.2(5) . .
K3 O4 K5 102.7(3) 5_666 .
U2 O5 U4 110.0(5) . .
U2 O5 U8 142.1(6) . .
U4 O5 U8 108.0(5) . .
U7 O6 K4 126.8(5) . 1_554
U7 O6 K2 126.6(5) . 7_664
K4 O6 K2 106.5(4) 1_554 7_664
B3 O7 U2 174.5(12) . .
B3 O7 U4 88.5(11) . .
U2 O7 U4 97.0(5) . .
U5 O8 K4 125.2(5) . 1_554
U5 O8 K1D 125.1(5) . 7_564
K4 O8 K1D 95.5(4) 1_554 7_564
U8 O9 K1 127.0(5) . 1_554
U8 O9 K2D 120.5(6) . 7_664
K1 O9 K2D 56.8(8) 1_554 7_664
U8 O9 K4D 120.5(6) . 7_664
K1 O9 K4D 109.1(6) 1_554 7_664
K2D O9 K4D 73.1(11) 7_664 7_664
U11 O10 U9 147.9(6) . .
U11 O10 U3 105.9(5) . .
U9 O10 U3 106.2(5) . .
B1 O11 U7 120.9(12) . .
B1 O11 U1 136.2(12) . 7_665
U7 O11 U1 102.9(5) . 7_665
U9 O12 K3D 127.2(5) . 3_656
U9 O12 K1D 126.9(5) . 5_766
K3D O12 K1D 59.8(5) 3_656 5_766
U9 O12 K6D 126.1(5) . 3_656
K3D O12 K6D 15.6(4) 3_656 3_656
K1D O12 K6D 73.9(5) 5_766 3_656
U9 O12 K5 124.1(5) . .
K3D O12 K5 104.0(4) 3_656 .
K1D O12 K5 95.6(4) 5_766 .
K6D O12 K5 96.8(4) 3_656 .
U4 O13 K5 125.3(5) . 5_665
U4 O13 K1 125.9(5) . 1_554
K5 O13 K1 104.2(3) 5_665 1_554
B1 O14 U1 154.8(13) . .
B1 O14 U2 100.3(11) . .
U1 O14 U2 104.9(5) . .
B2 O15 U8 152.8(12) . .
B2 O15 U6 91.0(11) . .
U8 O15 U6 116.2(5) . .
B4 O16 B1 128.9(15) . .
B4 O16 U2 138.7(12) . .
B1 O16 U2 92.4(10) . .
U11 O17 U6 149.9(7) . 5_765
U11 O17 U3 105.5(5) . 5_765
U6 O17 U3 104.6(5) 5_765 5_765
B3 O18 U9 154.4(13) . 5_665
B3 O18 U4 98.1(12) . .
U9 O18 U4 107.5(7) 5_665 .
B4 O19 U1 147.1(13) . 7_665
B4 O19 U5 101.7(12) . 7_665
U1 O19 U5 111.2(6) 7_665 7_665
U7 O20 U2 127.8(6) . 7_665
U7 O20 U1 115.5(6) . 7_665
U2 O20 U1 116.7(6) 7_665 7_665
B5 O21 U3 143.1(16) . 5_665
B5 O21 U10 112.3(15) . .
U3 O21 U10 104.6(6) 5_665 .
U3 O22 U9 109.5(6) . .
U3 O22 U4 139.8(6) . 5_665
U9 O22 U4 110.7(6) . 5_665
B3 O23 U7 108.7(13) . 7_565
B3 O23 U5 145.2(14) . 7_565
U7 O23 U5 106.1(5) 7_565 7_565
U10 O24 U6 127.5(6) . 5_665
U10 O24 U3 115.3(6) . 5_665
U6 O24 U3 117.3(6) 5_665 5_665
U6 O25 K3 125.8(5) . 5_665
U6 O25 K3D 126.9(6) . 7_664
K3 O25 K3D 101.6(4) 5_665 7_664
U6 O25 K6D 126.7(6) . 7_664
K3 O25 K6D 93.3(4) 5_665 7_664
K3D O25 K6D 15.6(4) 7_664 7_664
U6 O25 K4D 119.9(6) . 7_664
K3 O25 K4D 112.7(5) 5_665 7_664
K3D O25 K4D 39.7(8) 7_664 7_664
K6D O25 K4D 55.1(8) 7_664 7_664
B2 O26 U9 102.5(12) . 5_765
B2 O26 U6 98.1(12) . .
U9 O26 U6 159.4(8) 5_765 .
U10 O27 K3 126.8(3) . 5_666
U10 O27 K3 126.8(3) . .
K3 O27 K3 106.5(5) 5_666 .
B5 O28 U4 142.6(18) . .
B5 O28 U8 109.5(16) . .
U4 O28 U8 108.0(9) . .
B4 O29 U8 138.9(14) . .
B4 O29 U5 88.3(12) . 7_665
U8 O29 U5 132.8(6) . 7_665
B5 O30 U6 160(2) . .
B5 O30 U8 93.1(16) . .
U6 O30 U8 107.2(8) . .
B2 O31 U5 136.7(13) . 7_665
B2 O31 U9 86.6(11) . 5_765
U5 O31 U9 136.6(7) 7_665 5_765
U11 O32 K6D 110.4(5) . 3_656
U11 O32 K6D 110.4(5) . 7_665
K6D O32 K6D 139.2(10) 3_656 7_665
K4 O3W K2 86.8(18) . .
O11 B1 O14 125.7(18) . .
O11 B1 O16 122.2(16) . .
O14 B1 O16 112.1(16) . .
O11 B1 U2 178.8(14) . .
O14 B1 U2 53.1(9) . .
O16 B1 U2 59.0(8) . .
O31 B2 O15 129.0(17) . .
O31 B2 O26 116.6(17) . .
O15 B2 O26 114.4(16) . .
O31 B2 U6 170.0(14) . .
O15 B2 U6 61.0(9) . .
O26 B2 U6 53.4(9) . .
O31 B2 U9 66.8(10) . 5_765
O15 B2 U9 164.3(13) . 5_765
O26 B2 U9 49.9(10) . 5_765
U6 B2 U9 103.3(6) . 5_765
O31 B2 K4D 92.0(8) . 7_664
O15 B2 K4D 79.3(8) . 7_664
O26 B2 K4D 99.9(8) . 7_664
U6 B2 K4D 90.1(8) . 7_664
U9 B2 K4D 101.9(8) 5_765 7_664
O31 B2 K4D 92.0(8) . 7_665
O15 B2 K4D 79.3(8) . 7_665
O26 B2 K4D 99.9(8) . 7_665
U6 B2 K4D 90.1(8) . 7_665
U9 B2 K4D 101.9(8) 5_765 7_665
K4D B2 K4D 155.4(15) 7_664 7_665
O23 B3 O7 122.0(18) . .
O23 B3 O18 120.7(18) . .
O7 B3 O18 117.3(17) . .
O23 B3 U4 174.5(15) . .
O7 B3 U4 63.5(10) . .
O18 B3 U4 53.8(10) . .
O23 B3 U7 47.4(10) . 7_565
O7 B3 U7 74.6(10) . 7_565
O18 B3 U7 168.1(14) . 7_565
U4 B3 U7 138.1(8) . 7_565
O29 B4 O16 127.7(18) . .
O29 B4 O19 116.6(17) . .
O16 B4 O19 115.7(16) . .
O29 B4 U5 66.1(11) . 7_665
O16 B4 U5 166.2(13) . 7_665
O19 B4 U5 50.4(9) . 7_665
O29 B4 K2D 82.5(8) . 7_665
O16 B4 K2D 87.7(9) . 7_665
O19 B4 K2D 101.2(8) . 7_665
U5 B4 K2D 94.9(8) 7_665 7_665
O29 B4 K2D 82.5(8) . 7_664
O16 B4 K2D 87.7(9) . 7_664
O19 B4 K2D 101.2(8) . 7_664
U5 B4 K2D 94.9(8) 7_665 7_664
K2D B4 K2D 156.9(16) 7_665 7_664
O21 B5 O30 130(3) . .
O21 B5 O28 123(2) . .
O30 B5 O28 107(2) . .
O21 B5 U10 45.3(12) . .
O30 B5 U10 84.5(16) . .
O28 B5 U10 168.4(19) . .
K4D K1D K3D 48.3(11) 7_665 7_665
K4D K1D O12 97.6(9) 7_665 5_766
K3D K1D O12 59.5(5) 7_665 5_766
K4D K1D O12 97.6(9) 7_665 2_765
K3D K1D O12 59.5(5) 7_665 2_765
O12 K1D O12 72.2(6) 5_766 2_765
K4D K1D O8 84.5(9) 7_665 4
K3D K1D O8 122.7(5) 7_665 4
O12 K1D O8 177.7(7) 5_766 4
O12 K1D O8 108.5(3) 2_765 4
K4D K1D O8 84.5(9) 7_665 7_666
K3D K1D O8 122.7(5) 7_665 7_666
O12 K1D O8 108.5(3) 5_766 7_666
O12 K1D O8 177.7(7) 2_765 7_666
O8 K1D O8 70.7(5) 4 7_666
K4D K1D K6D 57.0(11) 7_665 7_665
K3D K1D K6D 8.7(5) 7_665 7_665
O12 K1D K6D 53.4(4) 5_766 7_665
O12 K1D K6D 53.4(4) 2_765 7_665
O8 K1D K6D 128.8(5) 4 7_665
O8 K1D K6D 128.8(5) 7_666 7_665
K4D K1D U9 95.4(6) 7_665 5_766
K3D K1D U9 69.8(3) 7_665 5_766
O12 K1D U9 20.1(2) 5_766 5_766
O12 K1D U9 92.3(4) 2_765 5_766
O8 K1D U9 159.0(4) 4 5_766
O8 K1D U9 88.4(2) 7_666 5_766
K6D K1D U9 65.9(2) 7_665 5_766
K4D K1D U9 95.4(6) 7_665 5_765
K3D K1D U9 69.8(3) 7_665 5_765
O12 K1D U9 92.3(4) 5_766 5_765
O12 K1D U9 20.1(2) 2_765 5_765
O8 K1D U9 88.4(2) 4 5_765
O8 K1D U9 159.0(4) 7_666 5_765
K6D K1D U9 65.9(2) 7_665 5_765
U9 K1D U9 112.5(4) 5_766 5_765
K4D K1D U5 86.6(6) 7_665 7_665
K3D K1D U5 112.1(3) 7_665 7_665
O12 K1D U5 160.0(4) 5_766 7_665
O12 K1D U5 87.9(2) 2_765 7_665
O8 K1D U5 20.6(2) 4 7_665
O8 K1D U5 91.3(4) 7_666 7_665
K6D K1D U5 115.8(3) 7_665 7_665
U9 K1D U5 177.9(4) 5_766 7_665
U9 K1D U5 67.768(12) 5_765 7_665
K4D K1D U5 86.6(6) 7_665 7_666
K3D K1D U5 112.1(3) 7_665 7_666
O12 K1D U5 87.9(2) 5_766 7_666
O12 K1D U5 160.0(4) 2_765 7_666
O8 K1D U5 91.3(4) 4 7_666
O8 K1D U5 20.6(2) 7_666 7_666
K6D K1D U5 115.8(3) 7_665 7_666
U9 K1D U5 67.768(12) 5_766 7_666
U9 K1D U5 177.9(4) 5_765 7_666
U5 K1D U5 111.9(4) 7_665 7_666
K4D K1D K4 107.7(11) 7_665 7_665
K3D K1D K4 156.0(6) 7_665 7_665
O12 K1D K4 136.0(4) 5_766 7_665
O12 K1D K4 136.0(4) 2_765 7_665
O8 K1D K4 42.1(3) 4 7_665
O8 K1D K4 42.1(3) 7_666 7_665
K6D K1D K4 164.7(5) 7_665 7_665
U9 K1D K4 119.5(2) 5_766 7_665
U9 K1D K4 119.5(2) 5_765 7_665
U5 K1D K4 59.19(19) 7_665 7_665
U5 K1D K4 59.19(19) 7_666 7_665
K1 K2D O9 54.0(8) 7_565 4_455
K1 K2D O9 54.0(8) 7_565 7_566
O9 K2D O9 62.5(9) 4_455 7_566
K1 K2D B4 100.9(8) 7_565 7_566
O9 K2D B4 131.3(12) 4_455 7_566
O9 K2D B4 69.1(5) 7_566 7_566
K1 K2D B4 100.9(8) 7_565 7_565
O9 K2D B4 69.1(5) 4_455 7_565
O9 K2D B4 131.3(12) 7_566 7_565
B4 K2D B4 156.9(16) 7_566 7_565
K1 K2D K4D 92.7(14) 7_565 .
O9 K2D K4D 53.7(9) 4_455 .
O9 K2D K4D 53.7(9) 7_566 .
B4 K2D K4D 93.2(8) 7_566 .
B4 K2D K4D 93.2(8) 7_565 .
K1 K2D U8 64.8(6) 7_565 7_565
O9 K2D U8 20.2(2) 4_455 7_565
O9 K2D U8 82.7(9) 7_566 7_565
B4 K2D U8 151.2(13) 7_566 7_565
B4 K2D U8 49.0(4) 7_565 7_565
K4D K2D U8 64.3(7) . 7_565
K1 K2D U8 64.8(6) 7_565 7_566
O9 K2D U8 82.7(9) 4_455 7_566
O9 K2D U8 20.2(2) 7_566 7_566
B4 K2D U8 49.0(4) 7_566 7_566
B4 K2D U8 151.2(13) 7_565 7_566
K4D K2D U8 64.3(7) . 7_566
U8 K2D U8 102.9(10) 7_565 7_566
K1 K2D K4 174.4(15) 7_565 .
O9 K2D K4 121.6(11) 4_455 .
O9 K2D K4 121.6(11) 7_566 .
B4 K2D K4 79.5(8) 7_566 .
B4 K2D K4 79.5(8) 7_565 .
K4D K2D K4 81.7(10) . .
U8 K2D K4 112.3(7) 7_565 .
U8 K2D K4 112.3(7) 7_566 .
K1 K2D K1D 121.9(13) 7_565 7_565
O9 K2D K1D 77.5(9) 4_455 7_565
O9 K2D K1D 77.5(9) 7_566 7_565
B4 K2D K1D 87.4(8) 7_566 7_565
B4 K2D K1D 87.4(8) 7_565 7_565
K4D K2D K1D 29.2(7) . 7_565
U8 K2D K1D 80.7(7) 7_565 7_565
U8 K2D K1D 80.7(7) 7_566 7_565
K4 K2D K1D 52.5(5) . 7_565
K6D K3D K4D 164(2) . .
K6D K3D K1D 138(2) . 7_565
K4D K3D K1D 58.1(13) . 7_565
K6D K3D O12 86.3(16) . 3_646
K4D K3D O12 106.3(11) . 3_646
K1D K3D O12 60.7(5) 7_565 3_646
K6D K3D O12 86.3(16) . 8_755
K4D K3D O12 106.3(11) . 8_755
K1D K3D O12 60.7(5) 7_565 8_755
O12 K3D O12 73.1(6) 3_646 8_755
K6D K3D O25 82.9(16) . 4_455
K4D K3D O25 84.2(11) . 4_455
K1D K3D O25 129.0(6) 7_565 4_455
O12 K3D O25 169.2(8) 3_646 4_455
O12 K3D O25 106.5(3) 8_755 4_455
K6D K3D O25 82.9(16) . 7_566
K4D K3D O25 84.2(11) . 7_566
K1D K3D O25 129.0(6) 7_565 7_566
O12 K3D O25 106.5(3) 3_646 7_566
O12 K3D O25 169.2(8) 8_755 7_566
O25 K3D O25 71.7(6) 4_455 7_566
K6D K3D U9 87.2(11) . 3_646
K4D K3D U9 101.3(7) . 3_646
K1D K3D U9 70.7(3) 7_565 3_646
O12 K3D U9 20.2(2) 3_646 3_646
O12 K3D U9 93.3(5) 8_755 3_646
O25 K3D U9 157.1(5) 4_455 3_646
O25 K3D U9 86.6(2) 7_566 3_646
K6D K3D U9 87.2(11) . 3_645
K4D K3D U9 101.3(7) . 3_645
K1D K3D U9 70.7(3) 7_565 3_645
O12 K3D U9 93.3(5) 3_646 3_645
O12 K3D U9 20.2(2) 8_755 3_645
O25 K3D U9 86.6(2) 4_455 3_645
O25 K3D U9 157.1(5) 7_566 3_645
U9 K3D U9 113.5(4) 3_646 3_645
K6D K3D U6 85.1(11) . 7_565
K4D K3D U6 86.0(7) . 7_565
K1D K3D U6 115.7(3) 7_565 7_565
O12 K3D U6 158.6(5) 3_646 7_565
O12 K3D U6 86.7(2) 8_755 7_565
O25 K3D U6 20.1(2) 4_455 7_565
O25 K3D U6 91.9(5) 7_566 7_565
U9 K3D U6 172.3(5) 3_646 7_565
U9 K3D U6 66.68(3) 3_645 7_565
K6D K3D U6 85.1(11) . 7_566
K4D K3D U6 86.0(7) . 7_566
K1D K3D U6 115.7(3) 7_565 7_566
O12 K3D U6 86.7(2) 3_646 7_566
O12 K3D U6 158.6(5) 8_755 7_566
O25 K3D U6 91.9(5) 4_455 7_566
O25 K3D U6 20.1(2) 7_566 7_566
U9 K3D U6 66.68(3) 3_646 7_566
U9 K3D U6 172.3(5) 3_645 7_566
U6 K3D U6 112.0(4) 7_565 7_566
K6D K3D K3 65.3(18) . 3_546
K4D K3D K3 98.8(13) . 3_546
K1D K3D K3 156.9(7) 7_565 3_546
O12 K3D K3 134.4(5) 3_646 3_546
O12 K3D K3 134.4(5) 8_755 3_546
O25 K3D K3 38.8(3) 4_455 3_546
O25 K3D K3 38.8(3) 7_566 3_546
U9 K3D K3 118.4(3) 3_646 3_546
U9 K3D K3 118.4(3) 3_645 3_546
U6 K3D K3 57.5(2) 7_565 3_546
U6 K3D K3 57.5(2) 7_566 3_546
K3D K4D K1D 73.6(14) . 7_565
K3D K4D K6D 4.1(6) . .
K1D K4D K6D 77.7(13) 7_565 .
K3D K4D O9 130.6(14) . 4_455
K1D K4D O9 135.9(12) 7_565 4_455
K6D K4D O9 127.6(12) . 4_455
K3D K4D O9 130.6(14) . 7_566
K1D K4D O9 135.9(12) 7_565 7_566
K6D K4D O9 127.6(12) . 7_566
O9 K4D O9 62.1(9) 4_455 7_566
K3D K4D O25 56.1(9) . 4_455
K1D K4D O25 119.1(13) 7_565 4_455
K6D K4D O25 52.8(7) . 4_455
O9 K4D O25 74.8(8) 4_455 4_455
O9 K4D O25 104.0(12) 7_566 4_455
K3D K4D O25 56.1(9) . 7_566
K1D K4D O25 119.1(13) 7_565 7_566
K6D K4D O25 52.8(7) . 7_566
O9 K4D O25 104.0(12) 4_455 7_566
O9 K4D O25 74.8(8) 7_566 7_566
O25 K4D O25 58.5(8) 4_455 7_566
K3D K4D B2 78.8(8) . 7_566
K1D K4D B2 82.0(8) 7_565 7_566
K6D K4D B2 79.2(8) . 7_566
O9 K4D B2 132.8(11) 4_455 7_566
O9 K4D B2 70.8(5) 7_566 7_566
O25 K4D B2 115.4(11) 4_455 7_566
O25 K4D B2 58.2(5) 7_566 7_566
K3D K4D B2 78.8(8) . 7_565
K1D K4D B2 82.0(8) 7_565 7_565
K6D K4D B2 79.2(8) . 7_565
O9 K4D B2 70.8(5) 4_455 7_565
O9 K4D B2 132.8(11) 7_566 7_565
O25 K4D B2 58.2(5) 4_455 7_565
O25 K4D B2 115.4(11) 7_566 7_565
B2 K4D B2 155.4(15) 7_566 7_565
K3D K4D K2D 175(2) . .
K1D K4D K2D 101.2(15) 7_565 .
K6D K4D K2D 179.0(17) . .
O9 K4D K2D 53.2(8) 4_455 .
O9 K4D K2D 53.2(8) 7_566 .
O25 K4D K2D 128.0(12) 4_455 .
O25 K4D K2D 128.0(12) 7_566 .
B2 K4D K2D 100.7(8) 7_566 .
B2 K4D K2D 100.7(8) 7_565 .
K3D K4D U8 118.7(8) . 7_565
K1D K4D U8 121.5(7) 7_565 7_565
K6D K4D U8 116.7(8) . 7_565
O9 K4D U8 20.1(2) 4_455 7_565
O9 K4D U8 82.2(9) 7_566 7_565
O25 K4D U8 67.4(5) 4_455 7_565
O25 K4D U8 112.2(11) 7_566 7_565
B2 K4D U8 152.8(12) 7_566 7_565
B2 K4D U8 50.7(4) 7_565 7_565
K2D K4D U8 63.8(6) . 7_565
K3D K4D U8 118.7(8) . 7_566
K1D K4D U8 121.5(7) 7_565 7_566
K6D K4D U8 116.7(8) . 7_566
O9 K4D U8 82.2(9) 4_455 7_566
O9 K4D U8 20.1(2) 7_566 7_566
O25 K4D U8 112.2(10) 4_455 7_566
O25 K4D U8 67.4(5) 7_566 7_566
B2 K4D U8 50.7(4) 7_566 7_566
B2 K4D U8 152.8(12) 7_565 7_566
K2D K4D U8 63.8(6) . 7_566
U8 K4D U8 102.3(9) 7_565 7_566
K3D K6D O12 78.1(15) . 3_646
K3D K6D O12 78.1(15) . 8_755
O12 K6D O12 71.5(6) 3_646 8_755
K3D K6D O25 81.5(16) . 4_455
O12 K6D O25 159.6(7) 3_646 4_455
O12 K6D O25 104.8(4) 8_755 4_455
K3D K6D O25 81.5(16) . 7_566
O12 K6D O25 104.8(4) 3_646 7_566
O12 K6D O25 159.6(7) 8_755 7_566
O25 K6D O25 71.5(6) 4_455 7_566
K3D K6D K4D 11.8(19) . .
O12 K6D K4D 87.6(8) 3_646 .
O12 K6D K4D 87.6(8) 8_755 .
O25 K6D K4D 72.1(8) 4_455 .
O25 K6D K4D 72.1(8) 7_566 .
K3D K6D O32 159.6(5) . 7_565
O12 K6D O32 112.1(6) 3_646 7_565
O12 K6D O32 88.2(5) 8_755 7_565
O25 K6D O32 87.4(5) 4_455 7_565
O25 K6D O32 111.2(6) 7_566 7_565
K4D K6D O32 157.3(6) . 7_565
K3D K6D O32 159.6(5) . 3_646
O12 K6D O32 88.2(5) 3_646 3_646
O12 K6D O32 112.1(6) 8_755 3_646
O25 K6D O32 111.2(6) 4_455 3_646
O25 K6D O32 87.4(5) 7_566 3_646
K4D K6D O32 157.3(6) . 3_646
O32 K6D O32 40.8(10) 7_565 3_646
K3D K6D K1D 33.5(18) . 7_565
O12 K6D K1D 52.7(4) 3_646 7_565
O12 K6D K1D 52.7(4) 8_755 7_565
O25 K6D K1D 108.5(5) 4_455 7_565
O25 K6D K1D 108.5(5) 7_566 7_565
K4D K6D K1D 45.3(9) . 7_565
O32 K6D K1D 140.1(5) 7_565 7_565
O32 K6D K1D 140.1(5) 3_646 7_565
K3D K6D K3 105(2) . 3_546
O12 K6D K3 144.2(3) 3_646 3_546
O12 K6D K3 144.2(3) 8_755 3_546
O25 K6D K3 42.8(3) 4_455 3_546
O25 K6D K3 42.8(3) 7_566 3_546
K4D K6D K3 93.1(10) . 3_546
O32 K6D K3 77.6(3) 7_565 3_546
O32 K6D K3 77.6(3) 3_646 3_546
K1D K6D K3 138.4(5) 7_565 3_546
K3D K6D U9 82.2(10) . 3_646
O12 K6D U9 20.3(2) 3_646 3_646
O12 K6D U9 91.8(4) 8_755 3_646
O25 K6D U9 153.8(5) 4_455 3_646
O25 K6D U9 85.9(2) 7_566 3_646
K4D K6D U9 88.7(6) . 3_646
O32 K6D U9 113.7(5) 7_565 3_646
O32 K6D U9 79.9(4) 3_646 3_646
K1D K6D U9 65.6(2) 7_565 3_646
K3 K6D U9 123.95(18) 3_546 3_646
K3D K6D U9 82.2(10) . 3_645
O12 K6D U9 91.8(4) 3_646 3_645
O12 K6D U9 20.3(2) 8_755 3_645
O25 K6D U9 85.9(2) 4_455 3_645
O25 K6D U9 153.8(5) 7_566 3_645
K4D K6D U9 88.7(6) . 3_645
O32 K6D U9 79.9(4) 7_565 3_645
O32 K6D U9 113.7(5) 3_646 3_645
K1D K6D U9 65.6(2) 7_565 3_645
K3 K6D U9 123.95(18) 3_546 3_645
U9 K6D U9 112.1(4) 3_646 3_645

loop_
_geom_bond_atom_site_label_1
_geom_bond_atom_site_label_2
_geom_bond_distance
_geom_bond_site_symmetry_2
U1 O1 1.795(10) 6
U1 O1 1.795(10) .
U1 O2 2.268(13) .
U1 O20 2.264(14) 7_565
U1 O19 2.281(16) 7_565
U1 O14 2.395(13) .
U1 O11 2.449(14) 7_565
U1 U7 3.7692(9) 7_565
U1 U5 3.8196(9) .
U1 U2 3.8409(9) .
U1 U7 4.0908(9) .
U1 K4 4.137(3) 1_554
U2 O3 1.797(10) .
U2 O3 1.797(10) 6
U2 O5 2.225(13) .
U2 O20 2.248(14) 7_565
U2 O7 2.400(13) .
U2 O14 2.448(13) .
U2 O16 2.587(13) .
U2 B1 3.01(2) .
U2 U4 3.7244(9) .
U2 U7 3.9861(9) 7_565
U2 K2 4.110(3) .
U3 O4 1.800(10) 6
U3 O4 1.800(10) .
U3 O22 2.264(15) .
U3 O24 2.277(14) 5_665
U3 O21 2.363(15) 5_665
U3 O10 2.371(13) .
U3 O17 2.505(14) 5_765
U3 U11 3.5979(7) .
U3 U9 3.7027(9) .
U3 U10 3.7552(7) .
U3 U6 3.8520(9) .
U3 K3 4.125(3) 5_665
U4 O13 1.816(11) 6
U4 O13 1.816(11) .
U4 O28 2.26(2) .
U4 O22 2.261(14) 5_665
U4 O5 2.322(13) .
U4 O18 2.342(15) .
U4 O7 2.571(14) .
U4 B3 2.87(2) .
U4 U9 3.7267(9) 5_665
U4 U8 3.7578(9) .
U4 K5 4.114(3) 5_666
U5 O8 1.800(10) .
U5 O8 1.800(10) 6
U5 O2 2.292(13) .
U5 O31 2.302(14) 7_565
U5 O19 2.348(16) 7_565
U5 O23 2.390(14) 7_665
U5 O29 2.728(15) 7_565
U5 B4 2.982(19) 7_565
U5 U7 3.7956(9) .
U5 K4 4.162(3) .
U5 K4 4.162(3) 1_554
U6 O25 1.799(11) .
U6 O25 1.799(11) 6
U6 O24 2.234(13) 5_665
U6 O30 2.301(17) .
U6 O26 2.347(16) .
U6 O17 2.362(13) 5_765
U6 O15 2.531(14) .
U6 B2 2.894(19) .
U6 U10 3.9480(6) .
U6 U8 4.0650(10) .
U6 K3 4.114(3) 5_666
U7 O6 1.807(11) 6
U7 O6 1.807(11) .
U7 O20 2.192(13) .
U7 O2 2.218(12) .
U7 O23 2.360(17) 7_665
U7 O11 2.369(13) .
U7 B3 3.04(2) 7_665
U7 U1 3.7693(9) 7_665
U7 U2 3.9861(9) 7_665
U7 K4 4.113(3) 1_554
U8 O9 1.778(11) .
U8 O9 1.778(11) 6
U8 O15 2.254(13) .
U8 O29 2.324(15) .
U8 O5 2.324(13) .
U8 O28 2.38(2) .
U8 O30 2.74(2) .
U8 K1 4.138(3) .
U8 K1 4.138(3) 1_554
U8 K2D 4.43(3) 7_664
U9 O12 1.795(11) 6
U9 O12 1.795(11) .
U9 O10 2.259(13) .
U9 O22 2.269(14) .
U9 O18 2.280(18) 5_665
U9 O26 2.303(16) 5_765
U9 O31 2.705(14) 5_765
U9 B2 2.94(2) 5_765
U9 U4 3.7268(9) 5_665
U9 K3D 4.144(10) 3_656
U9 K3D 4.144(10) 3_655
U10 O27 1.806(15) 5_665
U10 O27 1.806(15) .
U10 O24 2.168(14) 5_665
U10 O24 2.168(14) .
U10 O21 2.382(16) 5_665
U10 O21 2.382(16) .
U10 B5 3.10(3) .
U10 B5 3.10(3) 5_665
U10 U3 3.7552(7) 5_665
U10 U6 3.9480(6) 5_665
U11 O17 1.999(13) 5_765
U11 O17 1.999(13) .
U11 O10 2.134(13) 5_765
U11 O10 2.134(13) .
U11 O32 2.33(3) .
U11 O32 2.33(3) 5_765
U11 U3 3.5978(7) 5_765
K1 O9 2.817(11) 1_556
K1 O9 2.817(11) 6
K1 O13 2.838(11) 6
K1 O13 2.838(11) 1_556
K1 O3 2.832(10) 6
K1 O3 2.832(10) 1_556
K1 K2D 2.91(5) 7_665
K1 U8 4.138(3) 1_556
K1 U2 4.151(3) 1_556
K1 U4 4.172(3) 1_556
K2 O6 2.780(11) 4_455
K2 O6 2.780(11) 7_566
K2 O3 2.782(11) 1_556
K2 O3 2.782(11) 6
K2 O1 2.807(11) 6
K2 O1 2.807(11) 1_556
K2 O3W 3.43(7) .
K2 U2 4.110(3) 1_556
K2 U7 4.122(3) 7_565
K2 U7 4.122(3) 7_566
K2 U1 4.138(3) 1_556
K3 O27 2.772(10) .
K3 O27 2.772(10) 5_666
K3 O4 2.784(11) 2_665
K3 O4 2.784(11) 5_666
K3 O25 2.794(12) 2_666
K3 O25 2.794(12) 5_665
K3 U10 4.116(3) 1_556
K3 U6 4.114(3) 5_666
K3 U6 4.114(3) 5_665
K3 K6D 4.106(17) 3_556
K3 U3 4.125(3) 5_665
K4 O6 2.767(11) 1_556
K4 O6 2.767(11) 6
K4 O1 2.818(10) 6
K4 O1 2.818(10) 1_556
K4 O8 2.856(11) 6
K4 O8 2.856(11) 1_556
K4 O3W 2.92(7) .
K4 U7 4.113(3) 1_556
K4 U1 4.137(3) 1_556
K4 U5 4.162(3) 1_556
K5 O13 2.788(11) 2_666
K5 O13 2.788(11) 5_665
K5 O4 2.804(11) 6_556
K5 O4 2.804(11) .
K5 O12 2.914(11) .
K5 O12 2.914(11) 6_556
K5 O1W 3.06(5) .
K5 U4 4.114(3) 5_666
K5 U4 4.114(3) 5_665
K5 U3 4.131(3) 1_556
K5 U9 4.193(3) 1_556
O1 K2 2.807(11) 1_554
O1 K4 2.818(10) 1_554
O3 K2 2.782(11) 1_554
O3 K1 2.832(10) 1_554
O4 K3 2.784(11) 5_666
O6 K4 2.767(11) 1_554
O6 K2 2.780(11) 7_664
O7 B3 1.35(2) .
O8 K4 2.856(11) 1_554
O8 K1D 2.879(16) 7_564
O9 K1 2.817(11) 1_554
O9 K2D 3.25(4) 7_664
O9 K4D 3.27(4) 7_664
O11 B1 1.38(2) .
O11 U1 2.449(14) 7_665
O12 K3D 2.804(17) 3_656
O12 K1D 2.836(16) 5_766
O12 K6D 2.859(17) 3_656
O13 K5 2.788(11) 5_665
O13 K1 2.838(11) 1_554
O14 B1 1.37(2) .
O15 B2 1.36(2) .
O16 B4 1.39(2) .
O16 B1 1.44(2) .
O17 U6 2.362(13) 5_765
O17 U3 2.505(14) 5_765
O18 B3 1.36(3) .
O18 U9 2.280(18) 5_665
O19 B4 1.42(2) .
O19 U1 2.281(16) 7_665
O19 U5 2.348(16) 7_665
O20 U2 2.247(14) 7_665
O20 U1 2.264(14) 7_665
O21 B5 1.28(3) .
O21 U3 2.363(15) 5_665
O22 U4 2.261(14) 5_665
O23 B3 1.30(2) .
O23 U7 2.360(17) 7_565
O23 U5 2.390(14) 7_565
O24 U6 2.234(13) 5_665
O24 U3 2.277(14) 5_665
O25 K3 2.794(12) 5_665
O25 K3D 2.843(18) 7_664
O25 K6D 2.853(17) 7_664
O25 K4D 3.41(4) 7_664
O26 B2 1.39(2) .
O26 U9 2.303(16) 5_765
O27 K3 2.772(10) 5_666
O28 B5 1.38(3) .
O29 B4 1.29(2) .
O29 U5 2.728(15) 7_665
O30 B5 1.36(3) .
O31 B2 1.32(2) .
O31 U5 2.302(14) 7_665
O31 U9 2.705(14) 5_765
O32 K6D 3.254(19) 3_656
O32 K6D 3.254(19) 7_665
B2 U9 2.94(2) 5_765
B2 K4D 3.546(10) 7_664
B2 K4D 3.546(10) 7_665
B3 U7 3.04(2) 7_565
B4 U5 2.982(19) 7_665
B4 K2D 3.537(10) 7_665
B4 K2D 3.537(10) 7_664
K1D K4D 2.49(5) 7_665
K1D K3D 2.81(2) 7_665
K1D O12 2.836(16) 5_766
K1D O12 2.836(16) 2_765
K1D O8 2.879(16) 4
K1D O8 2.879(16) 7_666
K1D K6D 3.42(2) 7_665
K1D U9 4.168(9) 5_766
K1D U9 4.168(9) 5_765
K1D U5 4.182(9) 7_665
K1D U5 4.182(9) 7_666
K1D K4 4.244(17) 7_665
K2D K1 2.91(5) 7_565
K2D O9 3.25(4) 4_455
K2D O9 3.25(4) 7_566
K2D B4 3.537(10) 7_566
K2D B4 3.537(10) 7_565
K2D K4D 3.89(6) .
K2D U8 4.43(3) 7_565
K2D U8 4.43(3) 7_566
K2D K1D 5.01(5) 7_565
K3D K6D 0.77(2) .
K3D K4D 2.19(5) .
K3D K1D 2.81(2) 7_565
K3D O12 2.804(17) 3_646
K3D O12 2.804(17) 8_755
K3D O25 2.843(18) 4_455
K3D O25 2.843(18) 7_566
K3D U9 4.144(10) 3_646
K3D U9 4.144(10) 3_645
K3D U6 4.179(10) 7_565
K3D U6 4.179(10) 7_566
K3D K3 4.367(19) 3_546
K4D K1D 2.49(5) 7_565
K4D K6D 2.94(5) .
K4D O9 3.27(4) 4_455
K4D O9 3.27(4) 7_566
K4D O25 3.41(4) 4_455
K4D O25 3.41(4) 7_566
K4D B2 3.546(10) 7_566
K4D B2 3.546(10) 7_565
K4D U8 4.45(3) 7_565
K4D U8 4.45(3) 7_566
K6D O12 2.859(17) 3_646
K6D O12 2.859(17) 8_755
K6D O25 2.853(17) 4_455
K6D O25 2.853(17) 7_566
K6D O32 3.254(19) 7_565
K6D O32 3.254(19) 3_646
K6D K1D 3.42(2) 7_565
K6D K3 4.106(17) 3_546
K6D U9 4.177(9) 3_646
K6D U9 4.177(9) 3_645
